data_7250276
loop_
_publ_author_name
'Wilson, Lucinda R. B.'
'Dalgarno, Scott J.'
'Brechin, Euan K.'

_publ_section_title
;
 Calix[4]arene-supported trigonal and square prisms of Mn and Na
;
_journal_issue 19
_journal_name_full CrystEngComm
_journal_page_first 3041
_journal_page_last 3047
_journal_paper_doi 10.1039/D5CE00285K
_journal_volume 27
_journal_year 2025
_chemical_formula_moiety '2(C147 H198 Cl Mn3 Na6 O22 S7), 10(C2 H3 N), 2[CH3CN]'
_chemical_formula_sum 'C318 H432 Cl2 Mn6 N12 Na12 O44 S14'
_chemical_formula_weight 6251.99
_space_group_crystal_system monoclinic
_space_group_IT_number 15
_space_group_name_Hall '-C 2yc'
_space_group_name_H-M_alt 'C 1 2/c 1'
_atom_sites_solution_hydrogens geom
_atom_sites_solution_primary dual
_audit_creation_date 2025-03-12
_audit_creation_method
;
Olex2 1.5
(compiled 2025.02.27 svn.r83f5de26 for OlexSys, GUI svn.r7181)
;
_audit_update_record
;
2025-03-12 deposited with the CCDC.	2025-04-09 downloaded from the CCDC.
;
_cell_angle_alpha 90
_cell_angle_beta 100.104(2)
_cell_angle_gamma 90
_cell_formula_units_Z 2
_cell_length_a 34.6511(7)
_cell_length_b 20.6506(5)
_cell_length_c 24.2274(6)
_cell_measurement_reflns_used 9939
_cell_measurement_temperature 100(2)
_cell_measurement_theta_max 72.48
_cell_measurement_theta_min 2.97
_cell_volume 17067.4(7)
_computing_cell_refinement 'SAINT V8.40B (Bruker, 2016)'
_computing_data_collection 'Apex 4 (Bruker)'
_computing_data_reduction 'SAINT V8.40B (Bruker, 2016)'
_computing_molecular_graphics 'Olex2 1.5 (Dolomanov et al., 2009)'
_computing_publication_material 'Olex2 1.5 (Dolomanov et al., 2009)'
_computing_structure_refinement 'SHELXL 2014/7 (Sheldrick, 2015)'
_computing_structure_solution 'SHELXT 2018/2 (Sheldrick, 2018)'
_diffrn_ambient_temperature 100(2)
_diffrn_measured_fraction_theta_full 0.989
_diffrn_measured_fraction_theta_max 0.980
_diffrn_measurement_device_type 'Bruker D8 Venture'
_diffrn_measurement_method '\f and \w scans'
_diffrn_radiation_type CuK\a
_diffrn_radiation_wavelength 1.54178
_diffrn_reflns_av_unetI/netI 0.0903
_diffrn_reflns_Laue_measured_fraction_full 0.989
_diffrn_reflns_Laue_measured_fraction_max 0.980
_diffrn_reflns_number 16571
_diffrn_reflns_point_group_measured_fraction_full 0.989
_diffrn_reflns_point_group_measured_fraction_max 0.980
_diffrn_reflns_theta_full 67.679
_diffrn_reflns_theta_max 72.511
_diffrn_reflns_theta_min 2.974
_diffrn_source_current 1.1
_diffrn_source_power 0.05500000000000001
_diffrn_source_voltage 50.0
_diffrn_standards_number 0
_exptl_absorpt_coefficient_mu 3.371
_exptl_absorpt_correction_T_max 0.753578
_exptl_absorpt_correction_T_min 0.473794
_exptl_absorpt_correction_type multi-scan
_exptl_absorpt_process_details
;
 TWINABS-2012/1 (Bruker,2012) was used for absorption correction.
 
For component 1:
 wR2(int) was 0.1042 before and 0.0688 after correction.
 
For component 2:
 wR2(int) was 0.1211 before and 0.0763 after correction.
 The Ratio of minimum to maximum transmission is 0.63.

Final HKLF 4 output contains 137474 reflections, Rint = 0.0841
 (41283 with I > 3sig(I), Rint = 0.0564)
;
_exptl_crystal_colour blue
_exptl_crystal_colour_primary blue
_exptl_crystal_density_diffrn 1.217
_exptl_crystal_description block
_exptl_crystal_F_000 6632
_exptl_crystal_size_max 0.3
_exptl_crystal_size_mid 0.26
_exptl_crystal_size_min 0.2
_refine_diff_density_max 0.949
_refine_diff_density_min -0.904
_refine_diff_density_rms 0.102
_refine_ls_extinction_method none
_refine_ls_goodness_of_fit_ref 1.023
_refine_ls_hydrogen_treatment constr
_refine_ls_matrix_type full
_refine_ls_number_parameters 1006
_refine_ls_number_reflns 16571
_refine_ls_number_restraints 102
_refine_ls_restrained_S_all 1.036
_refine_ls_R_factor_all 0.1326
_refine_ls_R_factor_gt 0.1094
_refine_ls_shift/su_max 0.000
_refine_ls_shift/su_mean 0.000
_refine_ls_structure_factor_coef Fsqd
_refine_ls_weighting_details 'w=1/[\s^2^(Fo^2^)+(0.1125P)^2^+171.0843P] where P=(Fo^2^+2Fc^2^)/3'
_refine_ls_weighting_scheme calc
_refine_ls_wR_factor_gt 0.2704
_refine_ls_wR_factor_ref 0.2844
_reflns_Friedel_coverage 0.000
_reflns_number_gt 13077
_reflns_number_total 16571
_reflns_threshold_expression 'I > 2\s(I)'
_cod_data_source_file d5ce00285k2.cif
_cod_data_source_block 1
_cod_depositor_comments 'Adding full bibliography for 7250276--7250277.cif.'
_cod_original_sg_symbol_H-M C2/c
_cod_database_code 7250276
_shelx_shelxl_version_number 2014/7
_shelx_space_group_comment
;
The symmetry employed for this shelxl refinement is uniquely defined
by the following loop, which should always be used as a source of
symmetry information in preference to the above space-group names.
They are only intended as comments.
;
_shelx_estimated_absorpt_t_max 0.552
_shelx_estimated_absorpt_t_min 0.431
_olex2_refinement_description
;
1. Fixed Uiso
 At 1.2 times of:
  All C(H) groups, All C(H,H) groups
 At 1.5 times of:
  All C(H,H,H) groups, All C(H,H,H,H,H,H) groups
2. Restrained distances
 C41-C37 = C40-C37 = C39-C37 = C38-C37 = C43-C37 = C42-C37
 1.54 with sigma of 0.02
 S5-C78 = S5-C77 = S4-C77 = S4-C78
 1.8 with sigma of 0.02
 C80-C79
 1.45 with sigma of 0.02
 N1-C80
 1.15 with sigma of 0.02
 C39-C41
 2.54 with sigma of 0.02
 C41-C43
 2.54 with sigma of 0.02
 C43-C39
 2.54 with sigma of 0.02
 C40-C42
 2.54 with sigma of 0.02
 C42-C38
 2.54 with sigma of 0.02
 C38-C40
 2.54 with sigma of 0.02
 C37-C38 \\sim C37-C43
 with sigma of 0.02
 C37-C40 \\sim C37-C39
 with sigma of 0.02
 C37-C42 \\sim C37-C41
 with sigma of 0.02
3. Rigid body (RIGU) restrains
 S1, O10, C71, C72
 with sigma for 1-2 distances of 0.001 and sigma for 1-3 distances of 0.001
 S3, O12, C75, C76
 with sigma for 1-2 distances of 0.001 and sigma for 1-3 distances of 0.001
 C37, C38, C40, C42, C39, C41, C43
 with sigma for 1-2 distances of 0.002 and sigma for 1-3 distances of 0.002
 C79, C80, N1
 with sigma for 1-2 distances of 0.001 and sigma for 1-3 distances of 0.001
4. Others
 Fixed Sof: H77A(0.75) H77B(0.75) H77C(0.75) H77D(0.25) H77E(0.25) H77F(0.25)
 H78A(0.75) H78B(0.75) H78C(0.75) H78D(0.25) H78E(0.25) H78F(0.25) S4(0.75)
 C38(0.6) H38A(0.6) H38B(0.6) H38C(0.6) C40(0.6) H40A(0.6) H40B(0.6) H40C(0.6)
 C42(0.6) H42A(0.6) H42B(0.6) H42C(0.6) Cl1(0.5) S5(0.25) O8(0.5) C39(0.4)
 H39A(0.4) H39B(0.4) H39C(0.4) C41(0.4) H41A(0.4) H41B(0.4) H41C(0.4) C43(0.4)
 H43A(0.4) H43B(0.4) H43C(0.4) S2(0.5) O7(0.5) O9(0.5) O11(0.5) C73(0.5)
 H73A(0.5) H73B(0.5) H73C(0.5) C74(0.5) H74A(0.5) H74B(0.5) H74C(0.5) H81A(0.5)
 H81B(0.5) H81C(0.5)
5.a Secondary CH2 refined with riding coordinates:
 C7(H7A,H7B), C14(H14A,H14B), C21(H21A,H21B), C28(H28A,H28B), C48(H48A,H48B),
 C55(H55A,H55B)
5.b Me refined with riding coordinates:
 C38(H38A,H38B,H38C), C40(H40A,H40B,H40C), C42(H42A,H42B,H42C), C39(H39A,H39B,
 H39C), C41(H41A,H41B,H41C), C43(H43A,H43B,H43C)
5.c Aromatic/amide H refined with riding coordinates:
 C2(H2), C4(H4), C9(H9), C11(H11), C16(H16), C18(H18), C23(H23), C25(H25),
 C50(H50), C52(H52), C57(H57), C59(H59)
5.d Idealised Me refined as rotating group:
 C30(H30A,H30B,H30C), C31(H31A,H31B,H31C), C32(H32A,H32B,H32C), C34(H34A,H34B,
 H34C), C35(H35A,H35B,H35C), C36(H36A,H36B,H36C), C45(H45A,H45B,H45C), C46(H46A,
 H46B,H46C), C47(H47A,H47B,H47C), C63(H63A,H63B,H63C), C64(H64A,H64B,H64C),
 C65(H65A,H65B,H65C), C67(H67A,H67B,H67C), C68(H68A,H68B,H68C), C69(H69A,H69B,
 H69C), C71(H71A,H71B,H71C), C72(H72A,H72B,H72C), C75(H75A,H75B,H75C), C76(H76A,
 H76B,H76C), C77(H77A,H77B,H77C), C77(H77D,H77E,H77F), C78(H78A,H78B,H78C),
 C78(H78D,H78E,H78F), C73(H73A,H73B,H73C), C74(H74A,H74B,H74C), C79(H79A,H79B,
 H79C), C81(H81A,H81B,H81C), C83(H83A,H83B,H83C)
;
_smtbx_masks_void_probe_radius 1.2
_smtbx_masks_void_truncation_radius 1.2
_olex2_submission_special_instructions 'No special instructions were received'

loop_
_space_group_symop_operation_xyz
'x, y, z'
'-x, y, -z+1/2'
'x+1/2, y+1/2, z'
'-x+1/2, y+1/2, -z+1/2'
'-x, -y, -z'
'x, -y, z-1/2'
'-x+1/2, -y+1/2, -z'
'x+1/2, -y+1/2, z-1/2'

loop_
_atom_site_label
_atom_site_type_symbol
_atom_site_fract_x
_atom_site_fract_y
_atom_site_fract_z
_atom_site_U_iso_or_equiv
_atom_site_adp_type
_atom_site_occupancy
_atom_site_site_symmetry_order
_atom_site_calc_flag
_atom_site_refinement_flags_posn
_atom_site_refinement_flags_adp
_atom_site_refinement_flags_occupancy
_atom_site_disorder_assembly
_atom_site_disorder_group
Mn1 Mn 0.42225(2) 0.47045(5) 0.72977(4) 0.0419(3) Uani 1 1 d . . . . .
Mn2 Mn 0.5000 0.69980(5) 0.7500 0.0340(3) Uani 1 2 d S T P . .
S1 S 0.49890(5) 0.31292(10) 0.57262(9) 0.0697(6) Uani 1 1 d . U . . .
S3 S 0.63839(10) 0.67457(13) 0.64274(11) 0.1055(10) Uani 1 1 d . U . . .
Na1 Na 0.50086(5) 0.44266(9) 0.66030(8) 0.0296(4) Uani 1 1 d . . . . .
Na2 Na 0.55949(6) 0.60453(9) 0.67871(8) 0.0336(4) Uani 1 1 d . . . . .
Na3 Na 0.44236(5) 0.60496(9) 0.64834(8) 0.0294(4) Uani 1 1 d . . . . .
O1 O 0.43896(11) 0.4110(3) 0.79022(18) 0.0599(13) Uani 1 1 d . . . . .
O2 O 0.44045(11) 0.4120(3) 0.67816(18) 0.0551(12) Uani 1 1 d . . . . .
O3 O 0.40014(12) 0.52502(19) 0.66758(15) 0.0421(9) Uani 1 1 d . . . . .
O4 O 0.39856(14) 0.5242(2) 0.77961(16) 0.0489(11) Uani 1 1 d . . . . .
O5 O 0.45912(12) 0.70536(17) 0.68510(15) 0.0410(9) Uani 1 1 d . . . . .
O6 O 0.53912(12) 0.70432(17) 0.70255(15) 0.0399(9) Uani 1 1 d . . . . .
O10 O 0.49923(13) 0.3848(2) 0.58142(16) 0.0538(10) Uani 1 1 d . U . . .
O12 O 0.5997(3) 0.6383(3) 0.6228(3) 0.1068(16) Uani 1 1 d . U . . .
O13 O 0.40483(14) 0.6422(2) 0.56837(19) 0.0593(12) Uani 1 1 d . . . . .
C1 C 0.39062(17) 0.3699(3) 0.8419(2) 0.0444(14) Uani 1 1 d . . . . .
C2 C 0.36841(19) 0.3187(3) 0.8539(3) 0.0513(15) Uani 1 1 d . . . . .
H2 H 0.3509 0.3254 0.8795 0.062 Uiso 1 1 calc R U . . .
C3 C 0.3702(2) 0.2575(3) 0.8307(3) 0.0611(18) Uani 1 1 d . . . . .
C4 C 0.3958(3) 0.2491(4) 0.7936(4) 0.077(2) Uani 1 1 d . . . . .
H4 H 0.3977 0.2075 0.7775 0.093 Uiso 1 1 calc R U . . .
C5 C 0.4190(2) 0.2992(4) 0.7786(3) 0.066(2) Uani 1 1 d . . . . .
C6 C 0.41676(18) 0.3607(4) 0.8029(3) 0.0564(18) Uani 1 1 d . . . . .
C7 C 0.4440(3) 0.2900(5) 0.7342(4) 0.084(3) Uani 1 1 d . . . . .
H7A H 0.4549 0.2456 0.7366 0.101 Uiso 1 1 calc R U . . .
H7B H 0.4661 0.3211 0.7404 0.101 Uiso 1 1 calc R U . . .
C8 C 0.4192(2) 0.3009(4) 0.6763(3) 0.066(2) Uani 1 1 d . . . . .
C9 C 0.3952(3) 0.2513(4) 0.6484(4) 0.074(2) Uani 1 1 d . . . . .
H9 H 0.3970 0.2090 0.6642 0.089 Uiso 1 1 calc R U . . .
C10 C 0.3690(2) 0.2620(3) 0.5985(3) 0.0584(18) Uani 1 1 d . . . . .
C11 C 0.3691(2) 0.3235(3) 0.5751(3) 0.0464(14) Uani 1 1 d . . . . .
H11 H 0.3522 0.3320 0.5405 0.056 Uiso 1 1 calc R U . . .
C12 C 0.39311(16) 0.3729(3) 0.6005(2) 0.0414(13) Uani 1 1 d . . . . .
C13 C 0.41754(17) 0.3632(3) 0.6524(3) 0.0506(15) Uani 1 1 d . . . . .
C14 C 0.39010(16) 0.4392(3) 0.5736(2) 0.0412(13) Uani 1 1 d . . . . .
H14A H 0.4150 0.4628 0.5853 0.049 Uiso 1 1 calc R U . . .
H14B H 0.3858 0.4344 0.5323 0.049 Uiso 1 1 calc R U . . .
C15 C 0.35701(15) 0.4777(3) 0.5898(2) 0.0375(12) Uani 1 1 d . . . . .
C16 C 0.31924(17) 0.4719(3) 0.5597(3) 0.0472(14) Uani 1 1 d . . . . .
H16 H 0.3150 0.4447 0.5275 0.057 Uiso 1 1 calc R U . . .
C17 C 0.28730(19) 0.5042(4) 0.5744(3) 0.0615(18) Uani 1 1 d . . . . .
C18 C 0.2952(2) 0.5449(4) 0.6220(3) 0.0622(19) Uani 1 1 d . . . . .
H18 H 0.2743 0.5689 0.6326 0.075 Uiso 1 1 calc R U . . .
C19 C 0.3322(2) 0.5509(3) 0.6533(3) 0.0477(14) Uani 1 1 d . . . . .
C20 C 0.36363(17) 0.5170(3) 0.6378(2) 0.0379(12) Uani 1 1 d . . . . .
C21 C 0.3378(3) 0.5903(3) 0.7064(3) 0.062(2) Uani 1 1 d . . . . .
H21A H 0.3196 0.6276 0.7019 0.074 Uiso 1 1 calc R U . . .
H21B H 0.3650 0.6071 0.7149 0.074 Uiso 1 1 calc R U . . .
C22 C 0.3297(2) 0.5470(3) 0.7542(3) 0.0509(16) Uani 1 1 d . . . . .
C23 C 0.2918(2) 0.5345(3) 0.7614(3) 0.0577(19) Uani 1 1 d . . . . .
H23 H 0.2709 0.5565 0.7384 0.069 Uiso 1 1 calc R U . . .
C24 C 0.2830(2) 0.4904(3) 0.8017(3) 0.0496(15) Uani 1 1 d . . . . .
C25 C 0.31472(18) 0.4618(3) 0.8354(2) 0.0408(13) Uani 1 1 d . . . . .
H25 H 0.3097 0.4330 0.8638 0.049 Uiso 1 1 calc R U . . .
C26 C 0.35352(17) 0.4723(3) 0.8304(2) 0.0373(12) Uani 1 1 d . . . . .
C27 C 0.3616(2) 0.5140(3) 0.7876(2) 0.0426(14) Uani 1 1 d . . . . .
C28 C 0.38640(18) 0.4365(3) 0.8663(2) 0.0462(14) Uani 1 1 d . . . . .
H28A H 0.3809 0.4324 0.9049 0.055 Uiso 1 1 calc R U . . .
H28B H 0.4112 0.4609 0.8680 0.055 Uiso 1 1 calc R U . . .
C29 C 0.3447(3) 0.2009(3) 0.8451(4) 0.078(3) Uani 1 1 d . . . . .
C30 C 0.3102(4) 0.2234(5) 0.8712(6) 0.109(4) Uani 1 1 d . . . . .
H30A H 0.2955 0.1857 0.8808 0.164 Uiso 1 1 calc R U . . .
H30B H 0.2929 0.2507 0.8444 0.164 Uiso 1 1 calc R U . . .
H30C H 0.3198 0.2484 0.9052 0.164 Uiso 1 1 calc R U . . .
C31 C 0.3699(4) 0.1579(4) 0.8884(4) 0.106(4) Uani 1 1 d . . . . .
H31A H 0.3773 0.1820 0.9235 0.159 Uiso 1 1 calc R U . . .
H31B H 0.3936 0.1450 0.8743 0.159 Uiso 1 1 calc R U . . .
H31C H 0.3550 0.1192 0.8951 0.159 Uiso 1 1 calc R U . . .
C32 C 0.3302(4) 0.1612(5) 0.7942(4) 0.114(4) Uani 1 1 d . . . . .
H32A H 0.3168 0.1227 0.8050 0.170 Uiso 1 1 calc R U . . .
H32B H 0.3524 0.1480 0.7767 0.170 Uiso 1 1 calc R U . . .
H32C H 0.3118 0.1870 0.7675 0.170 Uiso 1 1 calc R U . . .
C33 C 0.3429(3) 0.2074(4) 0.5713(4) 0.076(2) Uani 1 1 d . . . . .
C34 C 0.3261(4) 0.1696(5) 0.6163(4) 0.121(5) Uani 1 1 d . . . . .
H34A H 0.3065 0.1386 0.5981 0.182 Uiso 1 1 calc R U . . .
H34B H 0.3139 0.1998 0.6392 0.182 Uiso 1 1 calc R U . . .
H34C H 0.3473 0.1461 0.6402 0.182 Uiso 1 1 calc R U . . .
C35 C 0.3680(3) 0.1612(4) 0.5425(4) 0.088(3) Uani 1 1 d . . . . .
H35A H 0.3900 0.1451 0.5702 0.132 Uiso 1 1 calc R U . . .
H35B H 0.3781 0.1844 0.5127 0.132 Uiso 1 1 calc R U . . .
H35C H 0.3519 0.1246 0.5262 0.132 Uiso 1 1 calc R U . . .
C36 C 0.3083(3) 0.2326(4) 0.5263(4) 0.081(3) Uani 1 1 d . . . . .
H36A H 0.2921 0.1960 0.5104 0.122 Uiso 1 1 calc R U . . .
H36B H 0.3188 0.2549 0.4964 0.122 Uiso 1 1 calc R U . . .
H36C H 0.2923 0.2629 0.5438 0.122 Uiso 1 1 calc R U . . .
C37 C 0.2458(2) 0.4980(5) 0.5416(4) 0.095(2) Uani 1 1 d D U . . .
C44 C 0.2405(2) 0.4772(4) 0.8067(3) 0.066(2) Uani 1 1 d . . . . .
C45 C 0.2180(3) 0.4551(7) 0.7483(5) 0.116(4) Uani 1 1 d . . . . .
H45A H 0.1905 0.4470 0.7507 0.174 Uiso 1 1 calc R U . . .
H45B H 0.2299 0.4153 0.7369 0.174 Uiso 1 1 calc R U . . .
H45C H 0.2195 0.4892 0.7206 0.174 Uiso 1 1 calc R U . . .
C46 C 0.2205(3) 0.5364(5) 0.8235(5) 0.100(3) Uani 1 1 d . . . . .
H46A H 0.2190 0.5693 0.7940 0.149 Uiso 1 1 calc R U . . .
H46B H 0.2353 0.5537 0.8585 0.149 Uiso 1 1 calc R U . . .
H46C H 0.1939 0.5252 0.8289 0.149 Uiso 1 1 calc R U . . .
C47 C 0.2364(3) 0.4211(5) 0.8462(5) 0.096(3) Uani 1 1 d . . . . .
H47A H 0.2085 0.4118 0.8452 0.144 Uiso 1 1 calc R U . . .
H47B H 0.2486 0.4327 0.8845 0.144 Uiso 1 1 calc R U . . .
H47C H 0.2493 0.3826 0.8343 0.144 Uiso 1 1 calc R U . . .
C48 C 0.39507(18) 0.7639(4) 0.7264(2) 0.0530(17) Uani 1 1 d . . . . .
H48A H 0.3983 0.7163 0.7267 0.064 Uiso 1 1 calc R U . . .
H48B H 0.3667 0.7737 0.7207 0.064 Uiso 1 1 calc R U . . .
C49 C 0.41258(16) 0.7927(3) 0.6793(2) 0.0447(14) Uani 1 1 d . . . . .
C50 C 0.39950(16) 0.8514(3) 0.6553(3) 0.0481(15) Uani 1 1 d . . . . .
H50 H 0.3779 0.8718 0.6675 0.058 Uiso 1 1 calc R U . . .
C51 C 0.41656(17) 0.8822(3) 0.6139(3) 0.0470(14) Uani 1 1 d . . . . .
C52 C 0.44764(16) 0.8506(3) 0.5967(2) 0.0377(12) Uani 1 1 d . . . . .
H52 H 0.4595 0.8696 0.5681 0.045 Uiso 1 1 calc R U . . .
C53 C 0.46221(15) 0.7916(2) 0.6200(2) 0.0319(11) Uani 1 1 d . . . . .
C54 C 0.44506(16) 0.7623(3) 0.6619(2) 0.0343(11) Uani 1 1 d . . . . .
C55 C 0.49757(16) 0.7621(2) 0.6018(2) 0.0337(11) Uani 1 1 d . . . . .
H55A H 0.4974 0.7146 0.6074 0.040 Uiso 1 1 calc R U . . .
H55B H 0.4970 0.7708 0.5615 0.040 Uiso 1 1 calc R U . . .
C56 C 0.53380(15) 0.7907(2) 0.63578(19) 0.0291(10) Uani 1 1 d . . . . .
C57 C 0.54777(16) 0.8507(2) 0.6201(2) 0.0361(11) Uani 1 1 d . . . . .
H57 H 0.5350 0.8704 0.5864 0.043 Uiso 1 1 calc R U . . .
C58 C 0.57948(18) 0.8826(3) 0.6519(3) 0.0461(14) Uani 1 1 d . . . . .
C59 C 0.59787(17) 0.8508(3) 0.7006(3) 0.0466(14) Uani 1 1 d . . . . .
H59 H 0.6201 0.8705 0.7228 0.056 Uiso 1 1 calc R U . . .
C60 C 0.58491(16) 0.7916(3) 0.7179(2) 0.0422(14) Uani 1 1 d . . . . .
C61 C 0.55214(16) 0.7617(3) 0.6863(2) 0.0337(11) Uani 1 1 d . . . . .
C62 C 0.4029(2) 0.9486(4) 0.5892(3) 0.0611(19) Uani 1 1 d . . . . .
C63 C 0.3686(4) 0.9735(6) 0.6106(6) 0.127(5) Uani 1 1 d . . . . .
H63A H 0.3502 0.9380 0.6130 0.191 Uiso 1 1 calc R U . . .
H63B H 0.3557 1.0069 0.5852 0.191 Uiso 1 1 calc R U . . .
H63C H 0.3771 0.9922 0.6480 0.191 Uiso 1 1 calc R U . . .
C64 C 0.3868(3) 0.9354(5) 0.5238(4) 0.093(3) Uani 1 1 d . . . . .
H64A H 0.4085 0.9208 0.5057 0.139 Uiso 1 1 calc R U . . .
H64B H 0.3757 0.9754 0.5060 0.139 Uiso 1 1 calc R U . . .
H64C H 0.3665 0.9019 0.5199 0.139 Uiso 1 1 calc R U . . .
C65 C 0.4355(2) 0.9939(4) 0.5895(6) 0.104(4) Uani 1 1 d . . . . .
H65A H 0.4480 1.0027 0.6282 0.156 Uiso 1 1 calc R U . . .
H65B H 0.4256 1.0344 0.5713 0.156 Uiso 1 1 calc R U . . .
H65C H 0.4547 0.9748 0.5690 0.156 Uiso 1 1 calc R U . . .
C66 C 0.5931(2) 0.9490(4) 0.6361(4) 0.065(2) Uani 1 1 d . . . . .
C67 C 0.6311(3) 0.9450(6) 0.6172(6) 0.122(5) Uani 1 1 d . . . . .
H67A H 0.6490 0.9177 0.6431 0.183 Uiso 1 1 calc R U . . .
H67B H 0.6422 0.9885 0.6163 0.183 Uiso 1 1 calc R U . . .
H67C H 0.6273 0.9260 0.5795 0.183 Uiso 1 1 calc R U . . .
C68 C 0.5986(4) 0.9944(5) 0.6896(5) 0.119(4) Uani 1 1 d . . . . .
H68A H 0.5728 1.0059 0.6982 0.179 Uiso 1 1 calc R U . . .
H68B H 0.6125 1.0339 0.6822 0.179 Uiso 1 1 calc R U . . .
H68C H 0.6138 0.9715 0.7217 0.179 Uiso 1 1 calc R U . . .
C69 C 0.5626(3) 0.9836(4) 0.5949(6) 0.123(5) Uani 1 1 d . . . . .
H69A H 0.5592 0.9614 0.5586 0.185 Uiso 1 1 calc R U . . .
H69B H 0.5710 1.0283 0.5904 0.185 Uiso 1 1 calc R U . . .
H69C H 0.5377 0.9836 0.6088 0.185 Uiso 1 1 calc R U . . .
C70 C 0.5000 0.5489(3) 0.7500 0.0231(13) Uani 1 2 d S T P . .
C71 C 0.4603(2) 0.2962(6) 0.5159(4) 0.105(3) Uani 1 1 d . U . . .
H71A H 0.4352 0.2985 0.5289 0.157 Uiso 1 1 calc R U . . .
H71B H 0.4638 0.2527 0.5014 0.157 Uiso 1 1 calc R U . . .
H71C H 0.4607 0.3282 0.4861 0.157 Uiso 1 1 calc R U . . .
C72 C 0.5393(2) 0.2957(5) 0.5395(4) 0.092(3) Uani 1 1 d . U . . .
H72A H 0.5405 0.3277 0.5100 0.138 Uiso 1 1 calc R U . . .
H72B H 0.5363 0.2523 0.5230 0.138 Uiso 1 1 calc R U . . .
H72C H 0.5636 0.2975 0.5672 0.138 Uiso 1 1 calc R U . . .
C75 C 0.6361(4) 0.7473(5) 0.6021(5) 0.109(3) Uani 1 1 d . U . . .
H75A H 0.6286 0.7367 0.5623 0.163 Uiso 1 1 calc R U . . .
H75B H 0.6619 0.7683 0.6086 0.163 Uiso 1 1 calc R U . . .
H75C H 0.6167 0.7767 0.6133 0.163 Uiso 1 1 calc R U . . .
C76 C 0.6747(4) 0.6340(5) 0.6105(5) 0.117(3) Uani 1 1 d . U . . .
H76A H 0.6794 0.5905 0.6266 0.175 Uiso 1 1 calc R U . . .
H76B H 0.6991 0.6588 0.6172 0.175 Uiso 1 1 calc R U . . .
H76C H 0.6652 0.6304 0.5700 0.175 Uiso 1 1 calc R U . . .
C77 C 0.3347(2) 0.6307(4) 0.5083(4) 0.076(2) Uani 1 1 d D . . . .
H77A H 0.3487 0.6240 0.4770 0.113 Uiso 0.75 1 calc R U P A 1
H77B H 0.3110 0.6565 0.4955 0.113 Uiso 0.75 1 calc R U P A 1
H77C H 0.3272 0.5887 0.5220 0.113 Uiso 0.75 1 calc R U P A 1
H77D H 0.3435 0.5856 0.5089 0.113 Uiso 0.25 1 calc R U P B 2
H77E H 0.3212 0.6418 0.4705 0.113 Uiso 0.25 1 calc R U P B 2
H77F H 0.3166 0.6361 0.5349 0.113 Uiso 0.25 1 calc R U P B 2
C78 C 0.3670(4) 0.7530(5) 0.5312(5) 0.114(4) Uani 1 1 d D . . . .
H78A H 0.3851 0.7817 0.5555 0.171 Uiso 0.75 1 calc R U P C 1
H78B H 0.3405 0.7717 0.5254 0.171 Uiso 0.75 1 calc R U P C 1
H78C H 0.3756 0.7482 0.4950 0.171 Uiso 0.75 1 calc R U P C 1
H78D H 0.3478 0.7598 0.5560 0.171 Uiso 0.25 1 calc R U P D 2
H78E H 0.3565 0.7700 0.4938 0.171 Uiso 0.25 1 calc R U P D 2
H78F H 0.3913 0.7757 0.5465 0.171 Uiso 0.25 1 calc R U P D 2
S4 S 0.36632(7) 0.67330(12) 0.56467(10) 0.0559(5) Uani 0.75 1 d D . P E 1
C38 C 0.2453(4) 0.4515(7) 0.4890(5) 0.083(4) Uani 0.6 1 d D U P F 1
H38A H 0.2649 0.4663 0.4672 0.124 Uiso 0.6 1 calc R U P F 1
H38B H 0.2514 0.4072 0.5021 0.124 Uiso 0.6 1 calc R U P F 1
H38C H 0.2192 0.4525 0.4654 0.124 Uiso 0.6 1 calc R U P F 1
C40 C 0.2327(4) 0.5673(6) 0.5156(6) 0.089(3) Uani 0.6 1 d D U P F 1
H40A H 0.2515 0.5821 0.4925 0.133 Uiso 0.6 1 calc R U P F 1
H40B H 0.2066 0.5639 0.4924 0.133 Uiso 0.6 1 calc R U P F 1
H40C H 0.2319 0.5984 0.5460 0.133 Uiso 0.6 1 calc R U P F 1
C42 C 0.2162(4) 0.4775(10) 0.5765(6) 0.108(4) Uani 0.6 1 d D U P F 1
H42A H 0.1903 0.4746 0.5528 0.162 Uiso 0.6 1 calc R U P F 1
H42B H 0.2236 0.4351 0.5933 0.162 Uiso 0.6 1 calc R U P F 1
H42C H 0.2155 0.5094 0.6063 0.162 Uiso 0.6 1 calc R U P F 1
Cl1 Cl 0.5022(2) 0.5569(3) 0.6041(3) 0.0248(10) Uani 0.5 1 d . . P G 2
S5 S 0.3751(3) 0.6816(5) 0.5272(3) 0.077(3) Uani 0.25 1 d D . P E 2
O8 O 0.46267(17) 0.5540(3) 0.7416(3) 0.0237(13) Uani 0.5 1 d . . P G 2
C39 C 0.2436(9) 0.4828(14) 0.4792(6) 0.109(6) Uani 0.4 1 d D U P F 2
H39A H 0.2629 0.4493 0.4749 0.163 Uiso 0.4 1 calc R U P F 2
H39B H 0.2172 0.4672 0.4634 0.163 Uiso 0.4 1 calc R U P F 2
H39C H 0.2492 0.5221 0.4594 0.163 Uiso 0.4 1 calc R U P F 2
C41 C 0.2179(6) 0.5489(10) 0.5560(11) 0.114(6) Uani 0.4 1 d D U P F 2
H41A H 0.1919 0.5419 0.5334 0.171 Uiso 0.4 1 calc R U P F 2
H41B H 0.2162 0.5458 0.5959 0.171 Uiso 0.4 1 calc R U P F 2
H41C H 0.2275 0.5919 0.5481 0.171 Uiso 0.4 1 calc R U P F 2
C43 C 0.2317(6) 0.4311(9) 0.5679(9) 0.095(4) Uani 0.4 1 d D U P F 2
H43A H 0.2486 0.3954 0.5602 0.143 Uiso 0.4 1 calc R U P F 2
H43B H 0.2335 0.4361 0.6086 0.143 Uiso 0.4 1 calc R U P F 2
H43C H 0.2045 0.4218 0.5508 0.143 Uiso 0.4 1 calc R U P F 2
S2 S 0.50035(7) 0.57131(11) 0.55643(10) 0.0260(5) Uani 0.5 1 d . . P G -1
O7 O 0.48376(17) 0.4930(3) 0.7454(3) 0.0244(13) Uani 0.5 1 d . . P G -1
O9 O 0.47838(17) 0.5999(3) 0.7440(2) 0.0212(12) Uani 0.5 1 d . . P G -1
O11 O 0.4992(6) 0.5497(10) 0.6195(7) 0.022(3) Uani 0.5 1 d . . P G -1
C73 C 0.4605(3) 0.5294(5) 0.5142(4) 0.034(2) Uani 0.5 1 d . . P G -1
H73A H 0.4626 0.4830 0.5226 0.051 Uiso 0.5 1 calc R U P G -1
H73B H 0.4616 0.5363 0.4744 0.051 Uiso 0.5 1 calc R U P G -1
H73C H 0.4356 0.5461 0.5223 0.051 Uiso 0.5 1 calc R U P G -1
C74 C 0.5398(3) 0.5275(5) 0.5359(4) 0.034(2) Uani 0.5 1 d . . P G -1
H74A H 0.5648 0.5451 0.5555 0.051 Uiso 0.5 1 calc R U P G -1
H74B H 0.5386 0.5318 0.4953 0.051 Uiso 0.5 1 calc R U P G -1
H74C H 0.5378 0.4817 0.5456 0.051 Uiso 0.5 1 calc R U P G -1
C79 C 0.3183(2) 0.3678(4) 0.6991(3) 0.0686(19) Uani 1 1 d D U . . .
H79A H 0.3353 0.3655 0.6707 0.103 Uiso 1 1 calc R U . . .
H79B H 0.3324 0.3507 0.7347 0.103 Uiso 1 1 calc R U . . .
H79C H 0.3110 0.4129 0.7041 0.103 Uiso 1 1 calc R U . . .
N2 N 0.5000 1.0235(4) 0.7500 0.087(3) Uani 1 2 d S T P . .
C81 C 0.5000 0.8978(4) 0.7500 0.047(2) Uani 1 2 d S T P . .
H81A H 0.4966 0.8820 0.7113 0.071 Uiso 0.5 1 calc R U P H -1
H81B H 0.4784 0.8820 0.7676 0.071 Uiso 0.5 1 calc R U P H -1
H81C H 0.5250 0.8820 0.7711 0.071 Uiso 0.5 1 calc R U P H -1
C82 C 0.5000 0.9672(4) 0.7500 0.053(2) Uani 1 2 d S T P . .
N3 N 0.5017(3) 0.1324(5) 0.5386(4) 0.104(3) Uani 1 1 d . . . . .
C83 C 0.5024(4) 0.1466(7) 0.6454(5) 0.120(4) Uani 1 1 d . . . . .
H83A H 0.4927 0.1901 0.6518 0.179 Uiso 1 1 calc R U . . .
H83B H 0.5293 0.1420 0.6659 0.179 Uiso 1 1 calc R U . . .
H83C H 0.4856 0.1142 0.6588 0.179 Uiso 1 1 calc R U . . .
C84 C 0.5019(3) 0.1372(5) 0.5850(4) 0.083(3) Uani 1 1 d . . . . .
C80 C 0.2830(3) 0.3293(6) 0.6808(8) 0.152(6) Uani 1 1 d D U . . .
N1 N 0.2556(4) 0.2943(8) 0.6738(11) 0.262(10) Uani 1 1 d D U . . .

loop_
_atom_site_aniso_label
_atom_site_aniso_U_11
_atom_site_aniso_U_22
_atom_site_aniso_U_33
_atom_site_aniso_U_23
_atom_site_aniso_U_13
_atom_site_aniso_U_12
Mn1 0.0312(4) 0.0620(6) 0.0291(4) 0.0001(4) -0.0037(3) -0.0224(4)
Mn2 0.0674(8) 0.0150(5) 0.0195(5) 0.000 0.0075(5) 0.000
S1 0.0578(10) 0.0745(12) 0.0795(12) -0.0498(10) 0.0193(9) -0.0153(8)
S3 0.163(2) 0.0839(15) 0.0948(17) 0.0489(14) 0.0914(18) 0.0672(16)
Na1 0.0314(9) 0.0217(9) 0.0344(10) -0.0023(8) 0.0025(8) -0.0021(7)
Na2 0.0411(11) 0.0261(9) 0.0300(10) -0.0013(8) -0.0039(8) 0.0094(8)
Na3 0.0274(9) 0.0271(9) 0.0321(10) -0.0039(8) 0.0007(7) -0.0019(7)
O1 0.030(2) 0.103(4) 0.042(2) 0.020(2) -0.0064(17) -0.005(2)
O2 0.0227(18) 0.095(4) 0.047(2) 0.008(2) 0.0041(17) -0.001(2)
O3 0.057(2) 0.043(2) 0.0249(18) -0.0011(16) 0.0025(16) -0.0286(18)
O4 0.075(3) 0.044(2) 0.0270(19) -0.0076(17) 0.0084(18) -0.037(2)
O5 0.065(3) 0.0323(19) 0.0249(18) -0.0020(15) 0.0058(17) -0.0225(18)
O6 0.069(3) 0.0251(18) 0.0260(18) 0.0022(15) 0.0100(17) 0.0178(17)
O10 0.062(2) 0.0728(19) 0.029(2) -0.0234(15) 0.0142(17) -0.0116(15)
O12 0.163(3) 0.088(3) 0.095(3) 0.050(2) 0.093(3) 0.063(2)
O13 0.057(3) 0.070(3) 0.045(2) 0.010(2) -0.008(2) -0.001(2)
C1 0.039(3) 0.057(4) 0.033(3) 0.015(3) -0.006(2) -0.002(3)
C2 0.047(3) 0.053(4) 0.050(4) 0.017(3) -0.003(3) 0.003(3)
C3 0.071(5) 0.051(4) 0.058(4) 0.023(3) 0.002(3) 0.012(3)
C4 0.100(6) 0.061(5) 0.073(5) 0.029(4) 0.016(5) 0.032(5)
C5 0.063(4) 0.077(5) 0.058(4) 0.022(4) 0.011(3) 0.041(4)
C6 0.034(3) 0.083(5) 0.045(4) 0.022(4) -0.011(3) 0.006(3)
C7 0.071(5) 0.096(6) 0.091(6) 0.034(5) 0.027(5) 0.055(5)
C8 0.078(5) 0.062(5) 0.064(5) 0.016(4) 0.032(4) 0.040(4)
C9 0.093(6) 0.060(5) 0.075(5) 0.007(4) 0.031(5) 0.039(4)
C10 0.082(5) 0.046(4) 0.055(4) -0.001(3) 0.031(4) 0.009(3)
C11 0.062(4) 0.045(3) 0.036(3) -0.007(3) 0.021(3) -0.001(3)
C12 0.037(3) 0.054(3) 0.037(3) -0.014(3) 0.018(2) 0.000(2)
C13 0.035(3) 0.066(4) 0.055(4) -0.001(3) 0.021(3) 0.011(3)
C14 0.035(3) 0.059(4) 0.030(3) -0.007(3) 0.005(2) -0.021(3)
C15 0.033(3) 0.047(3) 0.030(3) -0.002(2) 0.002(2) -0.012(2)
C16 0.037(3) 0.058(4) 0.043(3) -0.005(3) -0.002(2) -0.007(3)
C17 0.040(3) 0.080(5) 0.061(4) 0.002(4) -0.004(3) 0.005(3)
C18 0.068(5) 0.067(5) 0.053(4) 0.005(4) 0.017(3) 0.021(4)
C19 0.073(4) 0.037(3) 0.035(3) 0.004(3) 0.014(3) 0.005(3)
C20 0.048(3) 0.033(3) 0.030(3) -0.002(2) 0.000(2) -0.012(2)
C21 0.122(7) 0.033(3) 0.035(3) 0.006(3) 0.029(4) 0.011(4)
C22 0.091(5) 0.028(3) 0.038(3) -0.002(2) 0.020(3) 0.011(3)
C23 0.085(5) 0.049(4) 0.044(4) 0.004(3) 0.025(3) 0.033(3)
C24 0.062(4) 0.039(3) 0.050(4) -0.007(3) 0.018(3) 0.005(3)
C25 0.054(3) 0.033(3) 0.037(3) -0.001(2) 0.014(3) -0.009(2)
C26 0.051(3) 0.029(3) 0.031(3) -0.006(2) 0.004(2) -0.019(2)
C27 0.072(4) 0.030(3) 0.028(3) -0.011(2) 0.015(3) -0.019(3)
C28 0.046(3) 0.060(4) 0.031(3) 0.001(3) 0.002(2) -0.022(3)
C29 0.129(8) 0.037(4) 0.071(5) 0.014(4) 0.023(5) 0.003(4)
C30 0.133(9) 0.058(5) 0.148(10) 0.008(6) 0.055(8) -0.030(6)
C31 0.205(13) 0.045(4) 0.065(6) 0.009(4) 0.016(7) -0.003(6)
C32 0.180(12) 0.100(8) 0.060(6) 0.003(5) 0.018(6) -0.058(8)
C33 0.121(7) 0.041(4) 0.075(5) -0.009(4) 0.040(5) -0.014(4)
C34 0.214(14) 0.092(7) 0.076(6) -0.009(6) 0.075(8) -0.061(8)
C35 0.160(10) 0.041(4) 0.072(5) -0.005(4) 0.043(6) 0.015(5)
C36 0.093(6) 0.047(4) 0.109(7) -0.025(5) 0.031(6) -0.017(4)
C37 0.044(3) 0.143(7) 0.092(5) -0.002(4) -0.008(3) 0.002(4)
C44 0.056(4) 0.084(5) 0.064(5) 0.007(4) 0.026(4) 0.022(4)
C45 0.062(5) 0.168(12) 0.120(9) -0.039(8) 0.019(6) -0.007(7)
C46 0.100(7) 0.098(7) 0.114(8) 0.013(6) 0.055(6) 0.043(6)
C47 0.070(5) 0.078(6) 0.151(10) 0.011(6) 0.050(6) 0.015(5)
C48 0.039(3) 0.090(5) 0.030(3) 0.005(3) 0.005(2) -0.026(3)
C49 0.037(3) 0.064(4) 0.032(3) 0.002(3) 0.002(2) -0.020(3)
C50 0.028(3) 0.076(4) 0.039(3) 0.008(3) 0.005(2) -0.003(3)
C51 0.041(3) 0.059(4) 0.039(3) 0.014(3) 0.003(2) 0.006(3)
C52 0.037(3) 0.046(3) 0.028(3) 0.005(2) 0.002(2) 0.000(2)
C53 0.039(3) 0.033(3) 0.021(2) 0.004(2) -0.0012(19) -0.005(2)
C54 0.042(3) 0.036(3) 0.022(2) -0.002(2) -0.004(2) -0.016(2)
C55 0.050(3) 0.028(2) 0.023(2) 0.000(2) 0.008(2) 0.001(2)
C56 0.040(3) 0.028(2) 0.020(2) 0.0015(19) 0.0057(19) 0.006(2)
C57 0.042(3) 0.030(3) 0.038(3) 0.005(2) 0.011(2) 0.004(2)
C58 0.043(3) 0.053(4) 0.045(3) -0.002(3) 0.014(3) -0.007(3)
C59 0.035(3) 0.065(4) 0.040(3) -0.013(3) 0.006(2) -0.006(3)
C60 0.040(3) 0.060(4) 0.029(3) 0.001(3) 0.010(2) 0.019(3)
C61 0.046(3) 0.032(3) 0.025(2) 0.000(2) 0.010(2) 0.009(2)
C62 0.050(4) 0.072(5) 0.062(4) 0.026(4) 0.014(3) 0.024(3)
C63 0.108(8) 0.115(9) 0.174(13) 0.057(9) 0.069(9) 0.063(7)
C64 0.095(7) 0.103(7) 0.072(6) 0.028(5) -0.008(5) 0.021(6)
C65 0.051(4) 0.044(4) 0.210(12) 0.034(6) 0.002(6) 0.009(3)
C66 0.060(4) 0.057(4) 0.080(5) 0.010(4) 0.017(4) -0.024(3)
C67 0.111(8) 0.107(8) 0.170(12) 0.033(8) 0.082(9) -0.021(7)
C68 0.166(12) 0.073(6) 0.132(10) -0.015(7) 0.063(9) -0.054(7)
C69 0.070(6) 0.060(5) 0.238(15) 0.066(7) 0.021(7) -0.013(4)
C70 0.027(3) 0.016(3) 0.024(3) 0.000 -0.002(2) 0.000
C71 0.059(3) 0.148(6) 0.107(4) -0.091(4) 0.013(3) -0.010(3)
C72 0.053(2) 0.128(5) 0.094(5) -0.078(4) 0.014(3) -0.018(3)
C75 0.160(6) 0.089(3) 0.103(6) 0.052(3) 0.094(5) 0.068(3)
C76 0.168(5) 0.096(4) 0.112(6) 0.051(4) 0.098(5) 0.072(4)
C77 0.066(5) 0.074(5) 0.077(5) 0.005(4) -0.014(4) -0.014(4)
C78 0.124(9) 0.094(8) 0.106(8) 0.024(6) -0.031(7) -0.030(7)
S4 0.0618(13) 0.0622(14) 0.0409(12) -0.0002(11) 0.0016(10) -0.0029(11)
C38 0.031(6) 0.131(9) 0.077(6) 0.006(6) -0.016(5) -0.005(6)
C40 0.050(7) 0.143(7) 0.069(7) -0.004(5) 0.001(5) 0.012(5)
C42 0.047(6) 0.171(11) 0.101(7) 0.014(7) 0.001(6) 0.004(7)
Cl1 0.0349(18) 0.022(2) 0.018(3) 0.0037(18) 0.0056(17) -0.0016(13)
S5 0.080(5) 0.105(7) 0.039(4) 0.023(4) -0.009(4) -0.028(5)
O8 0.021(3) 0.020(3) 0.026(3) -0.003(3) -0.007(2) 0.004(2)
C39 0.061(13) 0.162(14) 0.092(6) 0.003(6) -0.015(5) 0.021(11)
C41 0.058(9) 0.152(9) 0.128(13) -0.002(8) 0.005(9) 0.007(8)
C43 0.039(8) 0.146(9) 0.085(9) -0.007(7) -0.028(7) -0.006(6)
S2 0.0321(11) 0.0221(10) 0.0231(13) -0.0004(9) 0.0028(9) -0.0008(8)
O7 0.022(2) 0.016(3) 0.033(3) -0.001(3) 0.002(3) -0.004(2)
O9 0.028(3) 0.010(3) 0.022(3) 0.002(2) -0.002(2) -0.002(2)
O11 0.028(5) 0.018(5) 0.019(10) 0.010(6) 0.003(6) -0.006(3)
C73 0.036(5) 0.037(5) 0.031(5) -0.004(4) 0.010(4) -0.002(4)
C74 0.038(5) 0.041(6) 0.026(5) 0.002(4) 0.014(4) 0.000(4)
C79 0.074(4) 0.071(5) 0.067(5) 0.000(4) 0.029(4) 0.014(3)
N2 0.132(10) 0.043(5) 0.088(8) 0.000 0.021(7) 0.000
C81 0.059(5) 0.038(4) 0.045(5) 0.000 0.009(4) 0.000
C82 0.063(6) 0.039(5) 0.060(6) 0.000 0.019(5) 0.000
N3 0.104(7) 0.124(8) 0.081(6) -0.002(5) 0.011(5) 0.002(5)
C83 0.139(11) 0.131(10) 0.091(8) 0.008(7) 0.028(7) -0.011(8)
C84 0.083(6) 0.096(7) 0.071(6) 0.001(5) 0.014(5) 0.001(5)
C80 0.079(4) 0.112(7) 0.269(16) -0.080(9) 0.044(6) 0.002(4)
N1 0.122(7) 0.186(11) 0.48(3) -0.114(15) 0.068(11) -0.054(8)

loop_
_atom_type_symbol
_atom_type_description
_atom_type_scat_dispersion_real
_atom_type_scat_dispersion_imag
_atom_type_scat_source
C C 0.0181 0.0091 'International Tables Vol C Tables 4.2.6.8 and 6.1.1.4'
H H 0.0000 0.0000 'International Tables Vol C Tables 4.2.6.8 and 6.1.1.4'
Cl Cl 0.3639 0.7018 'International Tables Vol C Tables 4.2.6.8 and 6.1.1.4'
Mn Mn -0.5299 2.8052 'International Tables Vol C Tables 4.2.6.8 and 6.1.1.4'
N N 0.0311 0.0180 'International Tables Vol C Tables 4.2.6.8 and 6.1.1.4'
Na Na 0.1353 0.1239 'International Tables Vol C Tables 4.2.6.8 and 6.1.1.4'
O O 0.0492 0.0322 'International Tables Vol C Tables 4.2.6.8 and 6.1.1.4'
S S 0.3331 0.5567 'International Tables Vol C Tables 4.2.6.8 and 6.1.1.4'

loop_
_geom_angle_atom_site_label_1
_geom_angle_atom_site_label_2
_geom_angle_atom_site_label_3
_geom_angle
_geom_angle_site_symmetry_1
_geom_angle_site_symmetry_3
_geom_angle_publ_flag
O1 Mn1 Na2 91.46(17) . 2_656 ?
O1 Mn1 O2 90.3(2) . . ?
O1 Mn1 O3 173.75(17) . . ?
O1 Mn1 O4 89.7(2) . . ?
O1 Mn1 O8 107.5(2) . . ?
O1 Mn1 O7 81.2(2) . . ?
O2 Mn1 Na2 148.99(13) . 2_656 ?
O2 Mn1 O3 89.40(19) . . ?
O2 Mn1 O4 173.71(17) . . ?
O2 Mn1 O8 107.6(2) . . ?
O2 Mn1 O7 79.7(2) . . ?
O3 Mn1 Na2 92.02(12) . 2_656 ?
O3 Mn1 O8 78.53(18) . . ?
O3 Mn1 O7 104.9(2) . . ?
O4 Mn1 Na2 37.29(12) . 2_656 ?
O4 Mn1 O3 89.91(18) . . ?
O4 Mn1 O8 78.4(2) . . ?
O4 Mn1 O7 106.5(2) . . ?
O8 Mn1 Na2 42.85(17) . 2_656 ?
O7 Mn1 Na2 69.96(17) . 2_656 ?
O5 Mn2 O5 173.2(2) . 2_656 ?
O5 Mn2 O6 90.21(16) 2_656 2_656 ?
O5 Mn2 O6 89.46(17) 2_656 . ?
O5 Mn2 O6 90.21(16) . . ?
O5 Mn2 O6 89.46(17) . 2_656 ?
O5 Mn2 O9 78.94(18) . . ?
O5 Mn2 O9 107.70(19) 2_656 . ?
O6 Mn2 O6 174.5(2) . 2_656 ?
O6 Mn2 O9 105.9(2) . . ?
O6 Mn2 O9 79.43(19) 2_656 . ?
O10 S1 C71 106.8(5) . . ?
O10 S1 C72 106.1(4) . . ?
C72 S1 C71 99.1(4) . . ?
O12 S3 C75 106.6(5) . . ?
O12 S3 C76 105.8(6) . . ?
C75 S3 C76 96.8(4) . . ?
O1 Na1 Mn1 31.40(12) 2_656 2_656 ?
O1 Na1 Cl1 114.2(2) 2_656 . ?
O1 Na1 O7 90.74(19) 2_656 . ?
O1 Na1 O11 115.2(5) 2_656 . ?
O2 Na1 Mn1 120.20(13) . 2_656 ?
O2 Na1 O1 126.38(19) . 2_656 ?
O2 Na1 Cl1 115.3(2) . . ?
O2 Na1 O7 66.39(19) . . ?
O2 Na1 O11 111.8(5) . . ?
O10 Na1 Mn1 129.98(14) . 2_656 ?
O10 Na1 O1 100.17(18) . 2_656 ?
O10 Na1 O2 97.22(18) . . ?
O10 Na1 Cl1 92.0(2) . . ?
O10 Na1 O7 163.6(2) . . ?
O10 Na1 O11 98.3(5) . . ?
Cl1 Na1 Mn1 99.32(19) . 2_656 ?
O7 Na1 Mn1 63.54(14) . 2_656 ?
O11 Na1 Mn1 97.1(5) . 2_656 ?
O11 Na1 O7 88.0(4) . . ?
Mn1 Na2 Na3 53.73(4) 2_656 2_656 ?
Mn1 Na2 Na3 100.46(6) 2_656 . ?
Na3 Na2 Na3 89.48(6) . 2_656 ?
O4 Na2 Mn1 30.25(12) 2_656 2_656 ?
O4 Na2 Na3 71.64(11) 2_656 2_656 ?
O4 Na2 Na3 128.40(15) 2_656 . ?
O4 Na2 Cl1 111.8(2) 2_656 . ?
O4 Na2 O8 66.97(19) 2_656 2_656 ?
O4 Na2 O11 108.2(5) 2_656 . ?
O6 Na2 Mn1 125.25(12) . 2_656 ?
O6 Na2 Na3 72.28(12) . . ?
O6 Na2 Na3 71.73(10) . 2_656 ?
O6 Na2 O4 137.17(16) . 2_656 ?
O6 Na2 Cl1 106.4(2) . . ?
O6 Na2 O8 91.80(19) . 2_656 ?
O6 Na2 O11 106.3(5) . . ?
O12 Na2 Mn1 124.49(17) . 2_656 ?
O12 Na2 Na3 136.8(3) . 2_656 ?
O12 Na2 Na3 127.8(2) . . ?
O12 Na2 O4 94.4(2) . 2_656 ?
O12 Na2 O6 97.3(2) . . ?
O12 Na2 Cl1 100.2(3) . . ?
O12 Na2 O8 159.7(3) . 2_656 ?
O12 Na2 O11 109.4(4) . . ?
Cl1 Na2 Mn1 99.70(15) . 2_656 ?
Cl1 Na2 Na3 122.98(13) . 2_656 ?
Cl1 Na2 Na3 41.80(15) . . ?
O8 Na2 Mn1 38.13(15) 2_656 2_656 ?
O8 Na2 Na3 31.56(14) 2_656 2_656 ?
O8 Na2 Na3 72.26(14) 2_656 . ?
O8 Na2 Cl1 94.56(18) 2_656 . ?
O11 Na2 Mn1 92.5(4) . 2_656 ?
O11 Na2 Na3 113.7(3) . 2_656 ?
O11 Na2 Na3 37.0(4) . . ?
O3 Na3 Na2 128.38(13) . . ?
O3 Na3 Cl1 112.2(2) . . ?
O3 Na3 O8 66.49(18) . . ?
O3 Na3 O9 90.83(18) . . ?
O3 Na3 O11 106.9(4) . . ?
O5 Na3 Na2 75.55(12) . . ?
O5 Na3 O3 134.08(16) . . ?
O5 Na3 Cl1 109.2(2) . . ?
O5 Na3 O8 91.01(18) . . ?
O5 Na3 O9 67.41(17) . . ?
O5 Na3 O11 111.5(5) . . ?
O13 Na3 Na2 124.69(15) . . ?
O13 Na3 O3 97.25(17) . . ?
O13 Na3 O5 95.36(17) . . ?
O13 Na3 Cl1 98.7(2) . . ?
O13 Na3 O8 161.8(2) . . ?
O13 Na3 O9 161.5(2) . . ?
O13 Na3 O11 106.2(4) . . ?
Cl1 Na3 Na2 40.74(18) . . ?
O8 Na3 Na2 73.42(15) . . ?
O8 Na3 Cl1 95.2(2) . . ?
O9 Na3 Na2 59.35(15) . . ?
O9 Na3 O11 87.1(5) . . ?
O11 Na3 Na2 38.7(5) . . ?
Mn1 O1 Na1 109.8(2) . 2_656 ?
C6 O1 Mn1 123.6(3) . . ?
C6 O1 Na1 126.4(3) . 2_656 ?
Mn1 O2 Na1 111.3(2) . . ?
C13 O2 Mn1 122.0(3) . . ?
C13 O2 Na1 126.4(4) . . ?
Mn1 O3 Na3 113.37(18) . . ?
C20 O3 Mn1 123.5(3) . . ?
C20 O3 Na3 123.1(3) . . ?
Mn1 O4 Na2 112.5(2) . 2_656 ?
C27 O4 Mn1 121.4(3) . . ?
C27 O4 Na2 126.1(3) . 2_656 ?
Mn2 O5 Na3 111.31(19) . . ?
C54 O5 Mn2 123.3(3) . . ?
C54 O5 Na3 125.2(3) . . ?
Mn2 O6 Na2 112.83(18) . . ?
C61 O6 Mn2 121.5(3) . . ?
C61 O6 Na2 125.7(3) . . ?
S1 O10 Na1 130.3(3) . . ?
S3 O12 Na2 124.6(4) . . ?
S4 O13 Na3 125.3(3) . . ?
S5 O13 Na3 162.2(5) . . ?
C2 C1 C6 118.9(7) . . ?
C2 C1 C28 121.5(6) . . ?
C6 C1 C28 119.5(6) . . ?
C1 C2 H2 118.3 . . ?
C1 C2 C3 123.3(7) . . ?
C3 C2 H2 118.3 . . ?
C2 C3 C29 122.0(7) . . ?
C4 C3 C2 117.2(7) . . ?
C4 C3 C29 120.8(8) . . ?
C3 C4 H4 118.6 . . ?
C3 C4 C5 122.8(8) . . ?
C5 C4 H4 118.6 . . ?
C4 C5 C6 119.0(7) . . ?
C4 C5 C7 121.4(8) . . ?
C6 C5 C7 119.4(8) . . ?
O1 C6 C1 119.8(7) . . ?
O1 C6 C5 121.4(7) . . ?
C5 C6 C1 118.8(7) . . ?
C5 C7 H7A 109.7 . . ?
C5 C7 H7B 109.7 . . ?
C5 C7 C8 109.8(6) . . ?
H7A C7 H7B 108.2 . . ?
C8 C7 H7A 109.7 . . ?
C8 C7 H7B 109.7 . . ?
C9 C8 C7 121.3(7) . . ?
C13 C8 C7 119.2(8) . . ?
C13 C8 C9 119.2(7) . . ?
C8 C9 H9 118.8 . . ?
C10 C9 C8 122.5(7) . . ?
C10 C9 H9 118.8 . . ?
C9 C10 C33 120.3(7) . . ?
C11 C10 C9 116.7(7) . . ?
C11 C10 C33 122.9(7) . . ?
C10 C11 H11 118.9 . . ?
C12 C11 C10 122.2(7) . . ?
C12 C11 H11 118.9 . . ?
C11 C12 C13 120.9(6) . . ?
C11 C12 C14 118.8(5) . . ?
C13 C12 C14 120.1(5) . . ?
O2 C13 C8 120.6(7) . . ?
O2 C13 C12 121.0(6) . . ?
C12 C13 C8 118.3(7) . . ?
C12 C14 H14A 109.4 . . ?
C12 C14 H14B 109.4 . . ?
H14A C14 H14B 108.0 . . ?
C15 C14 C12 111.3(4) . . ?
C15 C14 H14A 109.4 . . ?
C15 C14 H14B 109.4 . . ?
C16 C15 C14 120.6(5) . . ?
C16 C15 C20 119.2(6) . . ?
C20 C15 C14 120.1(5) . . ?
C15 C16 H16 118.6 . . ?
C15 C16 C17 122.9(6) . . ?
C17 C16 H16 118.6 . . ?
C16 C17 C18 116.4(6) . . ?
C16 C17 C37 123.3(7) . . ?
C18 C17 C37 120.3(7) . . ?
C17 C18 H18 118.9 . . ?
C19 C18 C17 122.1(6) . . ?
C19 C18 H18 118.9 . . ?
C18 C19 C20 120.0(6) . . ?
C18 C19 C21 119.2(7) . . ?
C20 C19 C21 120.7(6) . . ?
O3 C20 C15 121.0(5) . . ?
O3 C20 C19 119.6(5) . . ?
C19 C20 C15 119.3(5) . . ?
C19 C21 H21A 110.0 . . ?
C19 C21 H21B 110.0 . . ?
C19 C21 C22 108.4(5) . . ?
H21A C21 H21B 108.4 . . ?
C22 C21 H21A 110.0 . . ?
C22 C21 H21B 110.0 . . ?
C23 C22 C21 120.7(7) . . ?
C23 C22 C27 119.9(6) . . ?
C27 C22 C21 119.0(7) . . ?
C22 C23 H23 118.7 . . ?
C22 C23 C24 122.5(6) . . ?
C24 C23 H23 118.7 . . ?
C23 C24 C44 120.1(6) . . ?
C25 C24 C23 115.9(6) . . ?
C25 C24 C44 123.9(6) . . ?
C24 C25 H25 117.8 . . ?
C24 C25 C26 124.5(6) . . ?
C26 C25 H25 117.8 . . ?
C25 C26 C27 118.5(6) . . ?
C25 C26 C28 121.5(5) . . ?
C27 C26 C28 119.8(5) . . ?
O4 C27 C22 120.4(5) . . ?
O4 C27 C26 121.1(6) . . ?
C26 C27 C22 118.4(6) . . ?
C1 C28 H28A 109.7 . . ?
C1 C28 H28B 109.7 . . ?
C26 C28 C1 109.7(4) . . ?
C26 C28 H28A 109.7 . . ?
C26 C28 H28B 109.7 . . ?
H28A C28 H28B 108.2 . . ?
C30 C29 C3 112.7(7) . . ?
C30 C29 C31 106.8(9) . . ?
C31 C29 C3 108.3(8) . . ?
C32 C29 C3 110.7(7) . . ?
C32 C29 C30 109.6(10) . . ?
C32 C29 C31 108.6(8) . . ?
C29 C30 H30A 109.5 . . ?
C29 C30 H30B 109.5 . . ?
C29 C30 H30C 109.5 . . ?
H30A C30 H30B 109.5 . . ?
H30A C30 H30C 109.5 . . ?
H30B C30 H30C 109.5 . . ?
C29 C31 H31A 109.5 . . ?
C29 C31 H31B 109.5 . . ?
C29 C31 H31C 109.5 . . ?
H31A C31 H31B 109.5 . . ?
H31A C31 H31C 109.5 . . ?
H31B C31 H31C 109.5 . . ?
C29 C32 H32A 109.5 . . ?
C29 C32 H32B 109.5 . . ?
C29 C32 H32C 109.5 . . ?
H32A C32 H32B 109.5 . . ?
H32A C32 H32C 109.5 . . ?
H32B C32 H32C 109.5 . . ?
C10 C33 C34 109.8(7) . . ?
C10 C33 C35 108.5(8) . . ?
C10 C33 C36 112.4(6) . . ?
C34 C33 C35 108.7(8) . . ?
C34 C33 C36 109.0(9) . . ?
C35 C33 C36 108.4(7) . . ?
C33 C34 H34A 109.5 . . ?
C33 C34 H34B 109.5 . . ?
C33 C34 H34C 109.5 . . ?
H34A C34 H34B 109.5 . . ?
H34A C34 H34C 109.5 . . ?
H34B C34 H34C 109.5 . . ?
C33 C35 H35A 109.5 . . ?
C33 C35 H35B 109.5 . . ?
C33 C35 H35C 109.5 . . ?
H35A C35 H35B 109.5 . . ?
H35A C35 H35C 109.5 . . ?
H35B C35 H35C 109.5 . . ?
C33 C36 H36A 109.5 . . ?
C33 C36 H36B 109.5 . . ?
C33 C36 H36C 109.5 . . ?
H36A C36 H36B 109.5 . . ?
H36A C36 H36C 109.5 . . ?
H36B C36 H36C 109.5 . . ?
C17 C37 C38 110.1(8) . . ?
C17 C37 C40 108.0(8) . . ?
C17 C37 C39 114.2(13) . . ?
C17 C37 C43 100.8(9) . . ?
C38 C37 C40 105.2(8) . . ?
C42 C37 C17 114.0(9) . . ?
C42 C37 C38 111.6(10) . . ?
C42 C37 C40 107.5(9) . . ?
C39 C37 C43 104.2(11) . . ?
C41 C37 C17 114.0(12) . . ?
C41 C37 C39 116.6(12) . . ?
C41 C37 C43 104.6(11) . . ?
C24 C44 C45 108.5(6) . . ?
C24 C44 C47 112.6(6) . . ?
C46 C44 C24 112.1(8) . . ?
C46 C44 C45 107.6(8) . . ?
C46 C44 C47 110.6(7) . . ?
C47 C44 C45 105.1(9) . . ?
C44 C45 H45A 109.5 . . ?
C44 C45 H45B 109.5 . . ?
C44 C45 H45C 109.5 . . ?
H45A C45 H45B 109.5 . . ?
H45A C45 H45C 109.5 . . ?
H45B C45 H45C 109.5 . . ?
C44 C46 H46A 109.5 . . ?
C44 C46 H46B 109.5 . . ?
C44 C46 H46C 109.5 . . ?
H46A C46 H46B 109.5 . . ?
H46A C46 H46C 109.5 . . ?
H46B C46 H46C 109.5 . . ?
C44 C47 H47A 109.5 . . ?
C44 C47 H47B 109.5 . . ?
C44 C47 H47C 109.5 . . ?
H47A C47 H47B 109.5 . . ?
H47A C47 H47C 109.5 . . ?
H47B C47 H47C 109.5 . . ?
H48A C48 H48B 108.1 . . ?
C49 C48 H48A 109.6 . . ?
C49 C48 H48B 109.6 . . ?
C49 C48 C60 110.1(5) . 2_656 ?
C60 C48 H48A 109.6 2_656 . ?
C60 C48 H48B 109.6 2_656 . ?
C50 C49 C48 121.1(6) . . ?
C50 C49 C54 118.9(5) . . ?
C54 C49 C48 119.8(6) . . ?
C49 C50 H50 118.4 . . ?
C49 C50 C51 123.2(6) . . ?
C51 C50 H50 118.4 . . ?
C50 C51 C62 122.9(6) . . ?
C52 C51 C50 116.7(6) . . ?
C52 C51 C62 120.4(5) . . ?
C51 C52 H52 118.9 . . ?
C51 C52 C53 122.3(5) . . ?
C53 C52 H52 118.9 . . ?
C52 C53 C54 120.0(5) . . ?
C52 C53 C55 119.4(5) . . ?
C54 C53 C55 120.6(5) . . ?
O5 C54 C49 120.6(5) . . ?
O5 C54 C53 120.5(5) . . ?
C53 C54 C49 119.0(5) . . ?
C53 C55 H55A 109.9 . . ?
C53 C55 H55B 109.9 . . ?
H55A C55 H55B 108.3 . . ?
C56 C55 C53 109.1(4) . . ?
C56 C55 H55A 109.9 . . ?
C56 C55 H55B 109.9 . . ?
C57 C56 C55 119.7(4) . . ?
C57 C56 C61 118.9(5) . . ?
C61 C56 C55 121.1(5) . . ?
C56 C57 H57 118.6 . . ?
C58 C57 C56 122.9(5) . . ?
C58 C57 H57 118.6 . . ?
C57 C58 C59 116.3(6) . . ?
C57 C58 C66 122.5(6) . . ?
C59 C58 C66 121.3(6) . . ?
C58 C59 H59 118.6 . . ?
C60 C59 C58 122.7(5) . . ?
C60 C59 H59 118.6 . . ?
C59 C60 C48 118.5(6) . 2_656 ?
C59 C60 C61 119.9(5) . . ?
C61 C60 C48 121.5(6) . 2_656 ?
O6 C61 C56 120.2(5) . . ?
O6 C61 C60 120.6(5) . . ?
C60 C61 C56 119.2(5) . . ?
C51 C62 C64 105.2(7) . . ?
C63 C62 C51 112.8(7) . . ?
C63 C62 C64 104.3(8) . . ?
C65 C62 C51 112.5(6) . . ?
C65 C62 C63 116.4(9) . . ?
C65 C62 C64 104.2(8) . . ?
C62 C63 H63A 109.5 . . ?
C62 C63 H63B 109.5 . . ?
C62 C63 H63C 109.5 . . ?
H63A C63 H63B 109.5 . . ?
H63A C63 H63C 109.5 . . ?
H63B C63 H63C 109.5 . . ?
C62 C64 H64A 109.5 . . ?
C62 C64 H64B 109.5 . . ?
C62 C64 H64C 109.5 . . ?
H64A C64 H64B 109.5 . . ?
H64A C64 H64C 109.5 . . ?
H64B C64 H64C 109.5 . . ?
C62 C65 H65A 109.5 . . ?
C62 C65 H65B 109.5 . . ?
C62 C65 H65C 109.5 . . ?
H65A C65 H65B 109.5 . . ?
H65A C65 H65C 109.5 . . ?
H65B C65 H65C 109.5 . . ?
C58 C66 C68 108.9(7) . . ?
C67 C66 C58 111.2(7) . . ?
C67 C66 C68 107.7(9) . . ?
C67 C66 C69 112.6(9) . . ?
C69 C66 C58 112.5(6) . . ?
C69 C66 C68 103.4(9) . . ?
C66 C67 H67A 109.5 . . ?
C66 C67 H67B 109.5 . . ?
C66 C67 H67C 109.5 . . ?
H67A C67 H67B 109.5 . . ?
H67A C67 H67C 109.5 . . ?
H67B C67 H67C 109.5 . . ?
C66 C68 H68A 109.5 . . ?
C66 C68 H68B 109.5 . . ?
C66 C68 H68C 109.5 . . ?
H68A C68 H68B 109.5 . . ?
H68A C68 H68C 109.5 . . ?
H68B C68 H68C 109.5 . . ?
C66 C69 H69A 109.5 . . ?
C66 C69 H69B 109.5 . . ?
C66 C69 H69C 109.5 . . ?
H69A C69 H69B 109.5 . . ?
H69A C69 H69C 109.5 . . ?
H69B C69 H69C 109.5 . . ?
Na1 C70 Na3 77.97(6) 2_656 2_656 ?
C70 C70 Na1 0(10) 2_656 2_656 ?
C70 C70 Na3 0(10) 2_656 2_656 ?
C70 C70 O8 0(10) 2_656 2_656 ?
C70 C70 O8 0(10) 2_656 . ?
C70 C70 O7 0(10) 2_656 . ?
C70 C70 O9 0(10) 2_656 . ?
O8 C70 Na1 94.7(3) 2_656 2_656 ?
O8 C70 Na1 92.1(3) . 2_656 ?
O8 C70 Na3 49.6(3) 2_656 2_656 ?
O8 C70 Na3 125.9(3) . 2_656 ?
O8 C70 O8 170.5(8) 2_656 . ?
O7 C70 Na1 50.5(3) . 2_656 ?
O7 C70 Na3 128.1(3) . 2_656 ?
O7 C70 O9 119.4(4) . . ?
O9 C70 Na1 125.7(3) . 2_656 ?
O9 C70 Na3 93.7(3) . 2_656 ?
S1 C71 H71A 109.5 . . ?
S1 C71 H71B 109.5 . . ?
S1 C71 H71C 109.5 . . ?
H71A C71 H71B 109.5 . . ?
H71A C71 H71C 109.5 . . ?
H71B C71 H71C 109.5 . . ?
S1 C72 H72A 109.5 . . ?
S1 C72 H72B 109.5 . . ?
S1 C72 H72C 109.5 . . ?
H72A C72 H72B 109.5 . . ?
H72A C72 H72C 109.5 . . ?
H72B C72 H72C 109.5 . . ?
S3 C75 H75A 109.5 . . ?
S3 C75 H75B 109.5 . . ?
S3 C75 H75C 109.5 . . ?
H75A C75 H75B 109.5 . . ?
H75A C75 H75C 109.5 . . ?
H75B C75 H75C 109.5 . . ?
S3 C76 H76A 109.5 . . ?
S3 C76 H76B 109.5 . . ?
S3 C76 H76C 109.5 . . ?
H76A C76 H76B 109.5 . . ?
H76A C76 H76C 109.5 . . ?
H76B C76 H76C 109.5 . . ?
H77A C77 H77B 109.5 . . ?
H77A C77 H77C 109.5 . . ?
H77B C77 H77C 109.5 . . ?
H77D C77 H77E 109.5 . . ?
H77D C77 H77F 109.5 . . ?
H77E C77 H77F 109.5 . . ?
S4 C77 H77A 109.5 . . ?
S4 C77 H77B 109.5 . . ?
S4 C77 H77C 109.5 . . ?
S5 C77 H77D 109.5 . . ?
S5 C77 H77E 109.5 . . ?
S5 C77 H77F 109.5 . . ?
H78A C78 H78B 109.5 . . ?
H78A C78 H78C 109.5 . . ?
H78B C78 H78C 109.5 . . ?
H78D C78 H78E 109.5 . . ?
H78D C78 H78F 109.5 . . ?
H78E C78 H78F 109.5 . . ?
S4 C78 H78A 109.5 . . ?
S4 C78 H78B 109.5 . . ?
S4 C78 H78C 109.5 . . ?
S5 C78 H78D 109.5 . . ?
S5 C78 H78E 109.5 . . ?
S5 C78 H78F 109.5 . . ?
O13 S4 C77 104.8(4) . . ?
O13 S4 C78 109.7(5) . . ?
C77 S4 C78 98.9(4) . . ?
C37 C38 H38A 109.5 . . ?
C37 C38 H38B 109.5 . . ?
C37 C38 H38C 109.5 . . ?
H38A C38 H38B 109.5 . . ?
H38A C38 H38C 109.5 . . ?
H38B C38 H38C 109.5 . . ?
C37 C40 H40A 109.5 . . ?
C37 C40 H40B 109.5 . . ?
C37 C40 H40C 109.5 . . ?
H40A C40 H40B 109.5 . . ?
H40A C40 H40C 109.5 . . ?
H40B C40 H40C 109.5 . . ?
C37 C42 H42A 109.5 . . ?
C37 C42 H42B 109.5 . . ?
C37 C42 H42C 109.5 . . ?
H42A C42 H42B 109.5 . . ?
H42A C42 H42C 109.5 . . ?
H42B C42 H42C 109.5 . . ?
Na2 Cl1 Na1 93.3(2) . . ?
Na2 Cl1 Na3 97.5(2) . . ?
Na3 Cl1 Na1 92.21(16) . . ?
O13 S5 C77 105.5(6) . . ?
C78 S5 O13 126.0(7) . . ?
C78 S5 C77 117.1(8) . . ?
Mn1 O8 Na2 99.0(2) . 2_656 ?
Mn1 O8 Na3 98.1(2) . . ?
Na2 O8 Na3 117.5(2) 2_656 . ?
C70 O8 Mn1 123.8(5) . . ?
C70 O8 Mn1 123.8(5) 2_656 . ?
C70 O8 Na2 111.2(4) 2_656 2_656 ?
C70 O8 Na2 111.2(4) . 2_656 ?
C70 O8 Na3 107.3(4) 2_656 . ?
C70 O8 Na3 107.3(4) . . ?
C70 O8 C70 0.0(5) 2_656 . ?
C37 C39 H39A 109.5 . . ?
C37 C39 H39B 109.5 . . ?
C37 C39 H39C 109.5 . . ?
H39A C39 H39B 109.5 . . ?
H39A C39 H39C 109.5 . . ?
H39B C39 H39C 109.5 . . ?
C37 C41 H41A 109.5 . . ?
C37 C41 H41B 109.5 . . ?
C37 C41 H41C 109.5 . . ?
H41A C41 H41B 109.5 . . ?
H41A C41 H41C 109.5 . . ?
H41B C41 H41C 109.5 . . ?
C37 C43 H43A 109.5 . . ?
C37 C43 H43B 109.5 . . ?
C37 C43 H43C 109.5 . . ?
H43A C43 H43B 109.5 . . ?
H43A C43 H43C 109.5 . . ?
H43B C43 H43C 109.5 . . ?
O11 S2 C73 105.4(9) . . ?
O11 S2 C74 105.9(8) . . ?
C74 S2 C73 98.5(5) . . ?
Mn1 O7 Na1 97.9(2) . . ?
C70 O7 Mn1 128.1(4) . . ?
C70 O7 Na1 106.6(4) . . ?
Mn2 O9 Na3 97.8(2) . . ?
C70 O9 Mn2 125.3(4) . . ?
C70 O9 Na3 109.5(3) . . ?
Na1 O11 Na2 102.4(7) . . ?
Na1 O11 Na3 105.6(5) . . ?
Na3 O11 Na2 104.3(8) . . ?
S2 O11 Na1 130.0(11) . . ?
S2 O11 Na2 104.8(8) . . ?
S2 O11 Na3 107.1(10) . . ?
S2 C73 H73A 109.5 . . ?
S2 C73 H73B 109.5 . . ?
S2 C73 H73C 109.5 . . ?
H73A C73 H73B 109.5 . . ?
H73A C73 H73C 109.5 . . ?
H73B C73 H73C 109.5 . . ?
S2 C74 H74A 109.5 . . ?
S2 C74 H74B 109.5 . . ?
S2 C74 H74C 109.5 . . ?
H74A C74 H74B 109.5 . . ?
H74A C74 H74C 109.5 . . ?
H74B C74 H74C 109.5 . . ?
H79A C79 H79B 109.5 . . ?
H79A C79 H79C 109.5 . . ?
H79B C79 H79C 109.5 . . ?
C80 C79 H79A 109.5 . . ?
C80 C79 H79B 109.5 . . ?
C80 C79 H79C 109.5 . . ?
H81A C81 H81B 109.5 . . ?
H81A C81 H81C 109.5 . . ?
H81B C81 H81C 109.5 . . ?
C82 C81 H81A 109.5 . . ?
C82 C81 H81B 109.5 . . ?
C82 C81 H81C 109.5 . . ?
N2 C82 C81 180.0 . . ?
H83A C83 H83B 109.5 . . ?
H83A C83 H83C 109.5 . . ?
H83B C83 H83C 109.5 . . ?
C84 C83 H83A 109.5 . . ?
C84 C83 H83B 109.5 . . ?
C84 C83 H83C 109.5 . . ?
N3 C84 C83 177.4(13) . . ?
N1 C80 C79 170(2) . . ?

loop_
_geom_bond_atom_site_label_1
_geom_bond_atom_site_label_2
_geom_bond_distance
_geom_bond_site_symmetry_2
_geom_bond_publ_flag
Mn1 Na2 3.534(2) 2_656 ?
Mn1 O1 1.921(5) . ?
Mn1 O2 1.922(5) . ?
Mn1 O3 1.929(4) . ?
Mn1 O4 1.927(5) . ?
Mn1 O8 2.209(6) . ?
Mn1 O7 2.149(6) . ?
Mn2 O5 1.926(4) . ?
Mn2 O5 1.926(4) 2_656 ?
Mn2 O6 1.927(4) . ?
Mn2 O6 1.927(4) 2_656 ?
Mn2 O9 2.190(6) . ?
S1 O10 1.498(5) . ?
S1 C71 1.774(9) . ?
S1 C72 1.768(8) . ?
S3 O12 1.538(10) . ?
S3 C75 1.789(8) . ?
S3 C76 1.799(9) . ?
Na1 Mn1 3.469(2) 2_656 ?
Na1 O1 2.310(4) 2_656 ?
Na1 O2 2.300(4) . ?
Na1 O10 2.247(4) . ?
Na1 Cl1 2.728(6) . ?
Na1 O7 2.471(7) . ?
Na1 O11 2.417(17) . ?
Na2 Mn1 3.534(2) 2_656 ?
Na2 Na3 4.202(3) 2_656 ?
Na2 Na3 3.996(3) . ?
Na2 O4 2.317(4) 2_656 ?
Na2 O6 2.285(4) . ?
Na2 O12 2.219(7) . ?
Na2 Cl1 2.630(9) . ?
Na2 O8 2.434(7) 2_656 ?
Na2 O11 2.58(2) . ?
Na3 O3 2.307(4) . ?
Na3 O5 2.291(4) . ?
Na3 O13 2.270(5) . ?
Na3 Cl1 2.686(7) . ?
Na3 O8 2.480(6) . ?
Na3 O9 2.435(6) . ?
Na3 O11 2.480(19) . ?
O1 Na1 2.310(4) 2_656 ?
O1 C6 1.360(9) . ?
O2 C13 1.364(8) . ?
O3 C20 1.352(7) . ?
O4 Na2 2.317(4) 2_656 ?
O4 C27 1.346(8) . ?
O5 C54 1.357(7) . ?
O6 C61 1.352(7) . ?
O13 S4 1.470(5) . ?
O13 S5 1.536(9) . ?
C1 C2 1.369(9) . ?
C1 C6 1.431(10) . ?
C1 C28 1.514(9) . ?
C2 H2 0.9500 . ?
C2 C3 1.390(10) . ?
C3 C4 1.380(12) . ?
C3 C29 1.542(11) . ?
C4 H4 0.9500 . ?
C4 C5 1.394(12) . ?
C5 C6 1.409(11) . ?
C5 C7 1.508(11) . ?
C7 H7A 0.9900 . ?
C7 H7B 0.9900 . ?
C7 C8 1.528(12) . ?
C8 C9 1.414(13) . ?
C8 C13 1.407(10) . ?
C9 H9 0.9500 . ?
C9 C10 1.397(12) . ?
C10 C11 1.391(9) . ?
C10 C33 1.520(11) . ?
C11 H11 0.9500 . ?
C11 C12 1.390(8) . ?
C12 C13 1.401(9) . ?
C12 C14 1.513(9) . ?
C14 H14A 0.9900 . ?
C14 H14B 0.9900 . ?
C14 C15 1.503(8) . ?
C15 C16 1.387(8) . ?
C15 C20 1.403(8) . ?
C16 H16 0.9500 . ?
C16 C17 1.391(10) . ?
C17 C18 1.414(11) . ?
C17 C37 1.522(10) . ?
C18 H18 0.9500 . ?
C18 C19 1.377(10) . ?
C19 C20 1.400(9) . ?
C19 C21 1.506(9) . ?
C21 H21A 0.9900 . ?
C21 H21B 0.9900 . ?
C21 C22 1.527(9) . ?
C22 C23 1.380(10) . ?
C22 C27 1.422(9) . ?
C23 H23 0.9500 . ?
C23 C24 1.408(9) . ?
C24 C25 1.381(9) . ?
C24 C44 1.522(10) . ?
C25 H25 0.9500 . ?
C25 C26 1.388(8) . ?
C26 C27 1.413(8) . ?
C26 C28 1.501(9) . ?
C28 H28A 0.9900 . ?
C28 H28B 0.9900 . ?
C29 C30 1.521(14) . ?
C29 C31 1.526(13) . ?
C29 C32 1.492(13) . ?
C30 H30A 0.9800 . ?
C30 H30B 0.9800 . ?
C30 H30C 0.9800 . ?
C31 H31A 0.9800 . ?
C31 H31B 0.9800 . ?
C31 H31C 0.9800 . ?
C32 H32A 0.9800 . ?
C32 H32B 0.9800 . ?
C32 H32C 0.9800 . ?
C33 C34 1.537(11) . ?
C33 C35 1.539(12) . ?
C33 C36 1.561(14) . ?
C34 H34A 0.9800 . ?
C34 H34B 0.9800 . ?
C34 H34C 0.9800 . ?
C35 H35A 0.9800 . ?
C35 H35B 0.9800 . ?
C35 H35C 0.9800 . ?
C36 H36A 0.9800 . ?
C36 H36B 0.9800 . ?
C36 H36C 0.9800 . ?
C37 C38 1.594(12) . ?
C37 C40 1.596(12) . ?
C37 C42 1.499(11) . ?
C37 C39 1.534(13) . ?
C37 C41 1.508(13) . ?
C37 C43 1.631(13) . ?
C44 C45 1.559(14) . ?
C44 C46 1.497(11) . ?
C44 C47 1.526(12) . ?
C45 H45A 0.9800 . ?
C45 H45B 0.9800 . ?
C45 H45C 0.9800 . ?
C46 H46A 0.9800 . ?
C46 H46B 0.9800 . ?
C46 H46C 0.9800 . ?
C47 H47A 0.9800 . ?
C47 H47B 0.9800 . ?
C47 H47C 0.9800 . ?
C48 H48A 0.9900 . ?
C48 H48B 0.9900 . ?
C48 C49 1.506(8) . ?
C48 C60 1.517(8) 2_656 ?
C49 C50 1.385(9) . ?
C49 C54 1.415(9) . ?
C50 H50 0.9500 . ?
C50 C51 1.403(9) . ?
C51 C52 1.384(8) . ?
C51 C62 1.537(9) . ?
C52 H52 0.9500 . ?
C52 C53 1.398(7) . ?
C53 C54 1.400(7) . ?
C53 C55 1.503(7) . ?
C55 H55A 0.9900 . ?
C55 H55B 0.9900 . ?
C55 C56 1.497(7) . ?
C56 C57 1.407(7) . ?
C56 C61 1.409(7) . ?
C57 H57 0.9500 . ?
C57 C58 1.392(8) . ?
C58 C59 1.403(9) . ?
C58 C66 1.522(9) . ?
C59 H59 0.9500 . ?
C59 C60 1.390(9) . ?
C60 C48 1.517(8) 2_656 ?
C60 C61 1.397(8) . ?
C62 C63 1.471(12) . ?
C62 C64 1.607(12) . ?
C62 C65 1.466(11) . ?
C63 H63A 0.9800 . ?
C63 H63B 0.9800 . ?
C63 H63C 0.9800 . ?
C64 H64A 0.9800 . ?
C64 H64B 0.9800 . ?
C64 H64C 0.9800 . ?
C65 H65A 0.9800 . ?
C65 H65B 0.9800 . ?
C65 H65C 0.9800 . ?
C66 C67 1.468(12) . ?
C66 C68 1.585(14) . ?
C66 C69 1.501(13) . ?
C67 H67A 0.9800 . ?
C67 H67B 0.9800 . ?
C67 H67C 0.9800 . ?
C68 H68A 0.9800 . ?
C68 H68B 0.9800 . ?
C68 H68C 0.9800 . ?
C69 H69A 0.9800 . ?
C69 H69B 0.9800 . ?
C69 H69C 0.9800 . ?
C70 Na1 3.092(5) 2_656 ?
C70 Na3 3.110(3) 2_656 ?
C70 C70 0.000(12) 2_656 ?
C70 O8 1.278(6) 2_656 ?
C70 O8 1.278(6) . ?
C70 O7 1.281(8) . ?
C70 O9 1.287(8) . ?
C71 H71A 0.9800 . ?
C71 H71B 0.9800 . ?
C71 H71C 0.9800 . ?
C72 H72A 0.9800 . ?
C72 H72B 0.9800 . ?
C72 H72C 0.9800 . ?
C75 H75A 0.9800 . ?
C75 H75B 0.9800 . ?
C75 H75C 0.9800 . ?
C76 H76A 0.9800 . ?
C76 H76B 0.9800 . ?
C76 H76C 0.9800 . ?
C77 H77A 0.9800 . ?
C77 H77B 0.9800 . ?
C77 H77C 0.9800 . ?
C77 H77D 0.9800 . ?
C77 H77E 0.9800 . ?
C77 H77F 0.9800 . ?
C77 S4 1.821(7) . ?
C77 S5 1.747(10) . ?
C78 H78A 0.9800 . ?
C78 H78B 0.9800 . ?
C78 H78C 0.9800 . ?
C78 H78D 0.9800 . ?
C78 H78E 0.9800 . ?
C78 H78F 0.9800 . ?
C78 S4 1.836(9) . ?
C78 S5 1.507(12) . ?
C38 H38A 0.9800 . ?
C38 H38B 0.9800 . ?
C38 H38C 0.9800 . ?
C40 H40A 0.9800 . ?
C40 H40B 0.9800 . ?
C40 H40C 0.9800 . ?
C42 H42A 0.9800 . ?
C42 H42B 0.9800 . ?
C42 H42C 0.9800 . ?
O8 Na2 2.434(7) 2_656 ?
O8 C70 1.278(6) 2_656 ?
C39 H39A 0.9800 . ?
C39 H39B 0.9800 . ?
C39 H39C 0.9800 . ?
C41 H41A 0.9800 . ?
C41 H41B 0.9800 . ?
C41 H41C 0.9800 . ?
C43 H43A 0.9800 . ?
C43 H43B 0.9800 . ?
C43 H43C 0.9800 . ?
S2 O11 1.600(14) . ?
S2 C73 1.790(10) . ?
S2 C74 1.782(10) . ?
C73 H73A 0.9800 . ?
C73 H73B 0.9800 . ?
C73 H73C 0.9800 . ?
C74 H74A 0.9800 . ?
C74 H74B 0.9800 . ?
C74 H74C 0.9800 . ?
C79 H79A 0.9800 . ?
C79 H79B 0.9800 . ?
C79 H79C 0.9800 . ?
C79 C80 1.462(12) . ?
N2 C82 1.161(12) . ?
C81 H81A 0.9800 . ?
C81 H81B 0.9800 . ?
C81 H81C 0.9800 . ?
C81 C82 1.433(12) . ?
N3 C84 1.127(12) . ?
C83 H83A 0.9800 . ?
C83 H83B 0.9800 . ?
C83 H83C 0.9800 . ?
C83 C84 1.475(15) . ?
C80 N1 1.180(13) . ?

loop_
_geom_torsion_atom_site_label_1
_geom_torsion_atom_site_label_2
_geom_torsion_atom_site_label_3
_geom_torsion_atom_site_label_4
_geom_torsion
_geom_torsion_site_symmetry_1
_geom_torsion_site_symmetry_2
_geom_torsion_site_symmetry_3
_geom_torsion_site_symmetry_4
_geom_torsion_publ_flag
Mn1 O1 C6 C1 -90.1(6) . . . . ?
Mn1 O1 C6 C5 90.1(7) . . . . ?
Mn1 O2 C13 C8 -92.6(6) . . . . ?
Mn1 O2 C13 C12 90.4(6) . . . . ?
Mn1 O3 C20 C15 -90.7(6) . . . . ?
Mn1 O3 C20 C19 92.4(6) . . . . ?
Mn1 O4 C27 C22 -92.1(6) . . . . ?
Mn1 O4 C27 C26 90.0(5) . . . . ?
Mn2 O5 C54 C49 -91.2(5) . . . . ?
Mn2 O5 C54 C53 89.5(5) . . . . ?
Mn2 O6 C61 C56 -91.5(5) . . . . ?
Mn2 O6 C61 C60 91.4(5) . . . . ?
Na1 O1 C6 C1 85.3(6) 2_656 . . . ?
Na1 O1 C6 C5 -94.4(7) 2_656 . . . ?
Na1 O2 C13 C8 94.4(6) . . . . ?
Na1 O2 C13 C12 -82.7(6) . . . . ?
Na1 C70 O8 Mn1 -46.9(4) 2_656 . . . ?
Na1 C70 O8 Na2 70.6(3) 2_656 . . 2_656 ?
Na1 C70 O8 Na3 -159.6(2) 2_656 . . . ?
Na1 C70 O8 C70 0(100) 2_656 . . 2_656 ?
Na1 C70 O7 Mn1 112.4(6) 2_656 . . . ?
Na1 C70 O7 Na1 -132.9(4) 2_656 . . . ?
Na1 C70 O9 Mn2 119.8(4) 2_656 . . . ?
Na1 C70 O9 Na3 -125.0(2) 2_656 . . . ?
Na2 O4 C27 C22 87.7(6) 2_656 . . . ?
Na2 O4 C27 C26 -90.2(6) 2_656 . . . ?
Na2 O6 C61 C56 88.5(5) . . . . ?
Na2 O6 C61 C60 -88.6(5) . . . . ?
Na3 O3 C20 C15 88.7(6) . . . . ?
Na3 O3 C20 C19 -88.2(6) . . . . ?
Na3 O5 C54 C49 95.1(5) . . . . ?
Na3 O5 C54 C53 -84.1(5) . . . . ?
Na3 O13 S4 C77 -130.1(4) . . . . ?
Na3 O13 S4 C78 124.5(5) . . . . ?
Na3 O13 S5 C77 -105.5(14) . . . . ?
Na3 O13 S5 C78 36(2) . . . . ?
Na3 C70 O8 Mn1 -123.6(4) 2_656 . . . ?
Na3 C70 O8 Na2 -6.1(6) 2_656 . . 2_656 ?
Na3 C70 O8 Na3 123.7(3) 2_656 . . . ?
Na3 C70 O8 C70 0(100) 2_656 . . 2_656 ?
Na3 C70 O7 Mn1 120.9(4) 2_656 . . . ?
Na3 C70 O7 Na1 -124.4(2) 2_656 . . . ?
Na3 C70 O9 Mn2 42.0(4) 2_656 . . . ?
Na3 C70 O9 Na3 157.2(2) 2_656 . . . ?
C1 C2 C3 C4 -0.3(10) . . . . ?
C1 C2 C3 C29 -179.9(6) . . . . ?
C2 C1 C6 O1 179.7(5) . . . . ?
C2 C1 C6 C5 -0.5(8) . . . . ?
C2 C1 C28 C26 -84.9(6) . . . . ?
C2 C3 C4 C5 -0.7(11) . . . . ?
C2 C3 C29 C30 17.6(12) . . . . ?
C2 C3 C29 C31 -100.4(9) . . . . ?
C2 C3 C29 C32 140.7(9) . . . . ?
C3 C4 C5 C6 1.0(12) . . . . ?
C3 C4 C5 C7 -174.6(7) . . . . ?
C4 C3 C29 C30 -162.0(9) . . . . ?
C4 C3 C29 C31 80.0(10) . . . . ?
C4 C3 C29 C32 -38.9(12) . . . . ?
C4 C5 C6 O1 179.4(6) . . . . ?
C4 C5 C6 C1 -0.4(9) . . . . ?
C4 C5 C7 C8 84.0(9) . . . . ?
C5 C7 C8 C9 -82.3(9) . . . . ?
C5 C7 C8 C13 91.8(9) . . . . ?
C6 C1 C2 C3 0.8(9) . . . . ?
C6 C1 C28 C26 91.5(6) . . . . ?
C6 C5 C7 C8 -91.6(10) . . . . ?
C7 C5 C6 O1 -4.9(9) . . . . ?
C7 C5 C6 C1 175.3(6) . . . . ?
C7 C8 C9 C10 172.4(7) . . . . ?
C7 C8 C13 O2 6.1(9) . . . . ?
C7 C8 C13 C12 -176.8(6) . . . . ?
C8 C9 C10 C11 3.9(10) . . . . ?
C8 C9 C10 C33 -178.1(7) . . . . ?
C9 C8 C13 O2 -179.7(6) . . . . ?
C9 C8 C13 C12 -2.6(9) . . . . ?
C9 C10 C11 C12 -2.0(9) . . . . ?
C9 C10 C33 C34 42.9(11) . . . . ?
C9 C10 C33 C35 -75.8(9) . . . . ?
C9 C10 C33 C36 164.4(7) . . . . ?
C10 C11 C12 C13 -2.1(9) . . . . ?
C10 C11 C12 C14 -177.3(5) . . . . ?
C11 C10 C33 C34 -139.3(9) . . . . ?
C11 C10 C33 C35 102.1(9) . . . . ?
C11 C10 C33 C36 -17.8(10) . . . . ?
C11 C12 C13 O2 -178.4(5) . . . . ?
C11 C12 C13 C8 4.5(8) . . . . ?
C11 C12 C14 C15 83.2(6) . . . . ?
C12 C14 C15 C16 -86.6(7) . . . . ?
C12 C14 C15 C20 89.7(6) . . . . ?
C13 C8 C9 C10 -1.6(11) . . . . ?
C13 C12 C14 C15 -91.9(6) . . . . ?
C14 C12 C13 O2 -3.4(8) . . . . ?
C14 C12 C13 C8 179.5(5) . . . . ?
C14 C15 C16 C17 177.1(6) . . . . ?
C14 C15 C20 O3 5.2(8) . . . . ?
C14 C15 C20 C19 -177.9(5) . . . . ?
C15 C16 C17 C18 1.0(11) . . . . ?
C15 C16 C17 C37 -179.9(7) . . . . ?
C16 C15 C20 O3 -178.5(5) . . . . ?
C16 C15 C20 C19 -1.6(8) . . . . ?
C16 C17 C18 C19 -2.1(11) . . . . ?
C16 C17 C37 C38 -1.2(13) . . . . ?
C16 C17 C37 C40 -115.5(10) . . . . ?
C16 C17 C37 C42 125.1(11) . . . . ?
C16 C17 C37 C39 -28.2(16) . . . . ?
C16 C17 C37 C41 -165.7(13) . . . . ?
C16 C17 C37 C43 82.9(12) . . . . ?
C17 C18 C19 C20 1.3(11) . . . . ?
C17 C18 C19 C21 -174.5(7) . . . . ?
C18 C17 C37 C38 177.9(9) . . . . ?
C18 C17 C37 C40 63.6(10) . . . . ?
C18 C17 C37 C42 -55.9(13) . . . . ?
C18 C17 C37 C39 150.9(13) . . . . ?
C18 C17 C37 C41 13.4(15) . . . . ?
C18 C17 C37 C43 -98.1(12) . . . . ?
C18 C19 C20 O3 177.5(6) . . . . ?
C18 C19 C20 C15 0.6(9) . . . . ?
C18 C19 C21 C22 85.5(8) . . . . ?
C19 C21 C22 C23 -80.4(8) . . . . ?
C19 C21 C22 C27 93.1(8) . . . . ?
C20 C15 C16 C17 0.8(10) . . . . ?
C20 C19 C21 C22 -90.3(8) . . . . ?
C21 C19 C20 O3 -6.7(8) . . . . ?
C21 C19 C20 C15 176.3(5) . . . . ?
C21 C22 C23 C24 174.3(6) . . . . ?
C21 C22 C27 O4 4.2(8) . . . . ?
C21 C22 C27 C26 -177.8(5) . . . . ?
C22 C23 C24 C25 2.3(9) . . . . ?
C22 C23 C24 C44 -178.3(6) . . . . ?
C23 C22 C27 O4 177.8(5) . . . . ?
C23 C22 C27 C26 -4.3(8) . . . . ?
C23 C24 C25 C26 -2.2(9) . . . . ?
C23 C24 C44 C45 55.5(10) . . . . ?
C23 C24 C44 C46 -63.2(9) . . . . ?
C23 C24 C44 C47 171.4(7) . . . . ?
C24 C25 C26 C27 -1.2(9) . . . . ?
C24 C25 C26 C28 -176.3(6) . . . . ?
C25 C24 C44 C45 -125.2(8) . . . . ?
C25 C24 C44 C46 116.1(8) . . . . ?
C25 C24 C44 C47 -9.3(11) . . . . ?
C25 C26 C27 O4 -177.6(5) . . . . ?
C25 C26 C27 C22 4.4(8) . . . . ?
C25 C26 C28 C1 81.2(7) . . . . ?
C27 C22 C23 C24 0.8(10) . . . . ?
C27 C26 C28 C1 -93.9(6) . . . . ?
C28 C1 C2 C3 177.3(6) . . . . ?
C28 C1 C6 O1 3.2(8) . . . . ?
C28 C1 C6 C5 -177.0(5) . . . . ?
C28 C26 C27 O4 -2.4(8) . . . . ?
C28 C26 C27 C22 179.6(5) . . . . ?
C29 C3 C4 C5 178.9(7) . . . . ?
C33 C10 C11 C12 -180.0(6) . . . . ?
C37 C17 C18 C19 178.8(7) . . . . ?
C44 C24 C25 C26 178.5(6) . . . . ?
C48 C49 C50 C51 175.7(6) . . . . ?
C48 C49 C54 O5 4.0(7) . . . . ?
C48 C49 C54 C53 -176.7(5) . . . . ?
C48 C60 C61 O6 -5.1(8) 2_656 . . . ?
C48 C60 C61 C56 177.8(5) 2_656 . . . ?
C49 C50 C51 C52 0.8(9) . . . . ?
C49 C50 C51 C62 -177.6(6) . . . . ?
C50 C49 C54 O5 178.9(5) . . . . ?
C50 C49 C54 C53 -1.8(8) . . . . ?
C50 C51 C52 C53 -1.5(9) . . . . ?
C50 C51 C62 C63 -4.0(12) . . . . ?
C50 C51 C62 C64 -117.1(7) . . . . ?
C50 C51 C62 C65 130.1(9) . . . . ?
C51 C52 C53 C54 0.6(8) . . . . ?
C51 C52 C53 C55 -176.3(5) . . . . ?
C52 C51 C62 C63 177.7(9) . . . . ?
C52 C51 C62 C64 64.6(8) . . . . ?
C52 C51 C62 C65 -48.2(10) . . . . ?
C52 C53 C54 O5 -179.6(4) . . . . ?
C52 C53 C54 C49 1.1(7) . . . . ?
C52 C53 C55 C56 84.9(6) . . . . ?
C53 C55 C56 C57 -82.7(6) . . . . ?
C53 C55 C56 C61 91.1(5) . . . . ?
C54 C49 C50 C51 0.9(9) . . . . ?
C54 C53 C55 C56 -92.0(5) . . . . ?
C55 C53 C54 O5 -2.7(7) . . . . ?
C55 C53 C54 C49 178.0(5) . . . . ?
C55 C56 C57 C58 175.1(5) . . . . ?
C55 C56 C61 O6 5.6(7) . . . . ?
C55 C56 C61 C60 -177.2(5) . . . . ?
C56 C57 C58 C59 1.4(8) . . . . ?
C56 C57 C58 C66 -176.9(6) . . . . ?
C57 C56 C61 O6 179.5(4) . . . . ?
C57 C56 C61 C60 -3.4(7) . . . . ?
C57 C58 C59 C60 -1.8(9) . . . . ?
C57 C58 C66 C67 -110.0(9) . . . . ?
C57 C58 C66 C68 131.4(8) . . . . ?
C57 C58 C66 C69 17.4(11) . . . . ?
C58 C59 C60 C48 -175.3(5) . . . 2_656 ?
C58 C59 C60 C61 -0.4(9) . . . . ?
C59 C58 C66 C67 71.6(10) . . . . ?
C59 C58 C66 C68 -46.9(10) . . . . ?
C59 C58 C66 C69 -161.0(8) . . . . ?
C59 C60 C61 O6 -179.8(5) . . . . ?
C59 C60 C61 C56 3.0(8) . . . . ?
C60 C48 C49 C50 -85.0(7) 2_656 . . . ?
C60 C48 C49 C54 89.7(7) 2_656 . . . ?
C61 C56 C57 C58 1.1(8) . . . . ?
C62 C51 C52 C53 176.9(6) . . . . ?
C66 C58 C59 C60 176.6(6) . . . . ?
C70 C70 O8 Mn1 0.000(12) 2_656 . . . ?
C70 C70 O8 Na2 0.00(9) 2_656 . . 2_656 ?
C70 C70 O8 Na3 0.00(8) 2_656 . . . ?
C70 C70 O7 Mn1 0.00(5) 2_656 . . . ?
C70 C70 O7 Na1 0.00(8) 2_656 . . . ?
C70 C70 O9 Mn2 0(100) 2_656 . . . ?
C70 C70 O9 Na3 0.00(8) 2_656 . . . ?
C71 S1 O10 Na1 130.9(5) . . . . ?
C72 S1 O10 Na1 -124.0(4) . . . . ?
C75 S3 O12 Na2 -126.2(4) . . . . ?
C76 S3 O12 Na2 131.5(4) . . . . ?
O7 C70 O9 Mn2 -179.8(4) . . . . ?
O7 C70 O9 Na3 -64.6(5) . . . . ?
O9 C70 O7 Mn1 -1.3(7) . . . . ?
O9 C70 O7 Na1 113.3(4) . . . . ?
C73 S2 O11 Na1 55.5(15) . . . . ?
C73 S2 O11 Na2 176.3(6) . . . . ?
C73 S2 O11 Na3 -73.3(9) . . . . ?
C74 S2 O11 Na1 -48.2(15) . . . . ?
C74 S2 O11 Na2 72.6(9) . . . . ?
C74 S2 O11 Na3 -177.0(7) . . . . ?

loop_
_smtbx_masks_void_nr
_smtbx_masks_void_average_x
_smtbx_masks_void_average_y
_smtbx_masks_void_average_z
_smtbx_masks_void_volume
_smtbx_masks_void_count_electrons
_smtbx_masks_void_content
1 0.082 0.400 0.289 34.0 1.8 ?
2 0.082 0.600 0.789 34.0 2.3 ?
3 0.153 -0.009 0.050 7.9 0.2 ?
4 0.153 0.009 0.550 7.9 0.2 ?
5 0.250 0.250 1.000 267.0 32.4 '1 CH3CN'
6 0.250 0.750 0.500 267.0 32.4 '1 CH3CN'
7 0.347 0.491 0.450 7.9 0.3 ?
8 0.347 0.509 0.950 7.9 0.3 ?
9 0.418 0.100 0.711 34.0 2.7 ?
10 0.418 0.900 0.211 34.0 2.2 ?
11 0.582 0.100 0.789 34.0 2.3 ?
12 0.582 0.900 0.289 34.0 1.8 ?
13 0.653 0.491 0.050 7.9 0.2 ?
14 0.653 0.509 0.550 7.9 0.2 ?
15 0.750 0.250 0.500 267.0 32.4 '1 CH3CN'
16 0.750 0.750 1.000 267.0 32.4 '1 CH3CN'
17 0.847 -0.009 0.450 7.9 0.3 ?
18 0.847 0.009 0.950 7.9 0.3 ?
19 0.918 0.400 0.211 34.0 2.2 ?
20 0.918 0.600 0.711 34.0 2.7 ?
